data_4315580
loop_
_publ_author_name
'Bassem S. Bassil'
'Masooma Ibrahim'
'Sib Sankar Mal'
'Andreas Suchopar'
'Rosa Ngo Biboum'
'Bineta Keita'
'Louis Nadjo'
'Saritha Nellutla'
'Johan van Tol'
'Naresh S. Dalal'
'Ulrich Kortz'

_publ_contact_author_address
;
Jacobs University, School of Engineering and Science, P.O. Box 750 561, 
28725 Bremen, Germany
;
_publ_contact_author_email u.kortz@jacobs-university.de
_publ_contact_author_fax '+49-421-200 3229'
_publ_contact_author_name 'Ulrich Kortz'
_publ_section_title
;
 Cobalt, Manganese, Nickel, and Vanadium Derivatives of the Cyclic
 48-Tungsto-8-Phosphate [H7P8W48O184]33-
;
_journal_name_full 'Inorganic Chemistry'
_journal_page_first 4949
_journal_page_last 4959
_journal_paper_doi 10.1021/ic100050r
_journal_volume 49
_journal_year 2010
_chemical_formula_sum 'Co6 H152 K12 Li16 O260 P8 W48'
_chemical_formula_weight 14319.0
_chemical_name_systematic
; 
 ? 
;
_space_group_IT_number 2
_symmetry_cell_setting triclinic
_symmetry_space_group_name_Hall '-P 1'
_symmetry_space_group_name_H-M 'P -1'
_atom_sites_solution_hydrogens none
_atom_sites_solution_primary direct
_atom_sites_solution_secondary difmap
_audit_creation_method SHELXL-97
_cell_angle_alpha 106.161(3)
_cell_angle_beta 103.673(3)
_cell_angle_gamma 95.424(3)
_cell_formula_units_Z 1
_cell_length_a 15.9934(9)
_cell_length_b 20.4843(15)
_cell_length_c 23.6382(14)
_cell_measurement_reflns_used 6278
_cell_measurement_temperature 273(2)
_cell_measurement_theta_max 0.00
_cell_measurement_theta_min 0.00
_cell_volume 7119.9(8)
_computing_cell_refinement 'Bruker SMART'
_computing_data_collection 'Bruker SMART'
_computing_data_reduction 'Bruker SAINT'
_computing_molecular_graphics 'Bruker SHELXTL'
_computing_publication_material 'Bruker SHELXTL'
_computing_structure_refinement 'SHELXL-97 (Sheldrick, 2008)'
_computing_structure_solution 'SHELXS-97 (Sheldrick, 2008)'
_diffrn_ambient_temperature 273(2)
_diffrn_measured_fraction_theta_full 0.976
_diffrn_measured_fraction_theta_max 0.976
_diffrn_measurement_device_type 'CCD area detector'
_diffrn_measurement_method 'phi and omega scans'
_diffrn_radiation_monochromator graphite
_diffrn_radiation_source 'fine-focus sealed tube'
_diffrn_radiation_type MoK\a
_diffrn_radiation_wavelength 0.71073
_diffrn_reflns_av_R_equivalents 0.0919
_diffrn_reflns_av_sigmaI/netI 0.0908
_diffrn_reflns_limit_h_max 21
_diffrn_reflns_limit_h_min -21
_diffrn_reflns_limit_k_max 27
_diffrn_reflns_limit_k_min -27
_diffrn_reflns_limit_l_max 31
_diffrn_reflns_limit_l_min -31
_diffrn_reflns_number 128234
_diffrn_reflns_theta_full 28.70
_diffrn_reflns_theta_max 28.70
_diffrn_reflns_theta_min 2.34
_exptl_absorpt_coefficient_mu 20.001
_exptl_absorpt_correction_T_max 0.4320
_exptl_absorpt_correction_T_min 0.1186
_exptl_absorpt_correction_type multi-scan
_exptl_absorpt_process_details SADABS
_exptl_crystal_colour pink
_exptl_crystal_density_diffrn 3.250
_exptl_crystal_density_meas 0
_exptl_crystal_density_method 'not measured'
_exptl_crystal_description block
_exptl_crystal_F_000 6126
_exptl_crystal_size_max 0.146
_exptl_crystal_size_mid 0.136
_exptl_crystal_size_min 0.042
_refine_diff_density_max 4.215
_refine_diff_density_min -4.076
_refine_diff_density_rms 0.608
_refine_ls_extinction_method none
_refine_ls_goodness_of_fit_ref 1.048
_refine_ls_matrix_type full
_refine_ls_number_parameters 897
_refine_ls_number_reflns 35924
_refine_ls_number_restraints 0
_refine_ls_restrained_S_all 1.048
_refine_ls_R_factor_all 0.1171
_refine_ls_R_factor_gt 0.0687
_refine_ls_shift/su_max 0.002
_refine_ls_shift/su_mean 0.000
_refine_ls_structure_factor_coef Fsqd
_refine_ls_weighting_details 'calc w=1/[\s^2^(Fo^2^)+(0.1272P)^2^+28.1668P] where P=(Fo^2^+2Fc^2^)/3'
_refine_ls_weighting_scheme calc
_refine_ls_wR_factor_gt 0.1893
_refine_ls_wR_factor_ref 0.2321
_reflns_number_gt 22277
_reflns_number_total 35924
_reflns_threshold_expression >2sigma(I)
_cod_data_source_file ic100050r_si_002_1.cif
_cod_data_source_block sm15
_cod_depositor_comments
;
The following automatic conversions were performed:

'_symmetry_cell_setting' value 'Triclinic' changed to 'triclinic'
according to the built-in table from CIF Core dictionary named
'cif_core.dic' version 2.4.1 from 2010-06-29.

Automatic conversion script
Id: cif_fix_values 1646 2011-03-28 12:23:43Z adriana 
;
_cod_database_code 4315580

loop_
_symmetry_equiv_pos_as_xyz
'x, y, z'
'-x, -y, -z'

loop_
_atom_site_label
_atom_site_type_symbol
_atom_site_fract_x
_atom_site_fract_y
_atom_site_fract_z
_atom_site_U_iso_or_equiv
_atom_site_adp_type
_atom_site_occupancy
_atom_site_symmetry_multiplicity
_atom_site_calc_flag
_atom_site_refinement_flags
_atom_site_disorder_assembly
_atom_site_disorder_group
W1 W 0.62811(5) 0.06312(5) 0.68587(4) 0.0397(2) Uani 1 1 d . . .
W2 W 0.81051(5) 0.16335(4) 0.69378(3) 0.03192(18) Uani 1 1 d . . .
W3 W 0.58726(5) 0.06067(4) 0.83456(3) 0.02960(17) Uani 1 1 d . . .
W4 W 0.56129(5) 0.21620(5) 0.77993(5) 0.0436(2) Uani 1 1 d . . .
W5 W 0.74563(5) 0.31748(4) 0.78869(4) 0.03313(18) Uani 1 1 d . . .
W6 W 0.95822(5) 0.26000(4) 0.84967(4) 0.02756(16) Uani 1 1 d . . .
W7 W 0.59400(5) 0.16797(4) 0.99437(3) 0.02609(16) Uani 1 1 d . . .
W8 W 0.56884(5) 0.32351(5) 0.93958(5) 0.0416(2) Uani 1 1 d . . .
W9 W 0.75469(5) 0.42352(4) 0.94872(4) 0.03169(18) Uani 1 1 d . . .
W10 W 0.96683(5) 0.36755(4) 1.01033(3) 0.02545(16) Uani 1 1 d . . .
W11 W 0.64974(5) 0.34650(4) 1.10600(4) 0.03618(19) Uani 1 1 d . . .
W12 W 0.83500(5) 0.44432(4) 1.11488(4) 0.03307(18) Uani 1 1 d . . .
W13 W 0.75608(5) 0.33090(4) 1.26033(4) 0.0376(2) Uani 1 1 d . . .
W14 W 0.94023(6) 0.43021(4) 1.26898(4) 0.03661(19) Uani 1 1 d . . .
W15 W 0.76259(5) 0.14361(4) 1.23857(3) 0.02744(16) Uani 1 1 d . . .
W16 W 0.87822(6) 0.27697(4) 1.39045(4) 0.03635(19) Uani 1 1 d . . .
W17 W 1.06291(6) 0.37613(5) 1.39841(4) 0.0454(2) Uani 1 1 d . . .
W18 W 1.13504(5) 0.34620(4) 1.25376(4) 0.03322(18) Uani 1 1 d . . .
W19 W 0.89695(5) 0.01355(4) 1.28231(4) 0.02991(17) Uani 1 1 d . . .
W20 W 1.01055(5) 0.14707(4) 1.43526(4) 0.03392(18) Uani 1 1 d . . .
W21 W 1.19504(6) 0.24705(5) 1.44306(4) 0.0454(2) Uani 1 1 d . . .
W22 W 1.26741(5) 0.21580(5) 1.29824(4) 0.0367(2) Uani 1 1 d . . .
W23 W 1.10750(5) -0.00933(4) 1.37908(3) 0.03006(17) Uani 1 1 d . . .
W24 W 1.29104(5) 0.09104(5) 1.38804(4) 0.0417(2) Uani 1 1 d . . .
P1 P 0.7589(3) 0.1668(2) 0.8260(2) 0.0241(9) Uani 1 1 d . . .
P2 P 0.7671(3) 0.2856(2) 1.0035(2) 0.0240(9) Uani 1 1 d . . .
P3 P 0.9444(3) 0.2605(3) 1.2604(2) 0.0282(10) Uani 1 1 d . . .
P4 P 1.0914(3) 0.1161(2) 1.3099(2) 0.0255(9) Uani 1 1 d . . .
Co1 Co 0.66746(16) 0.04014(13) 1.07654(11) 0.0274(5) Uani 1 1 d . . .
Co2 Co 1.15651(17) 0.31087(15) 1.09509(13) 0.0336(6) Uani 1 1 d . . .
Co3 Co 1.0952(2) -0.15995(16) 1.43672(14) 0.0422(7) Uani 1 1 d . . .
Co4 Co 0.7750(15) 0.0373(12) 0.8805(10) 0.050(5) Uiso 0.15 1 d P . .
Co5 Co 1.1573(18) 0.1027(14) 1.1906(13) 0.049(6) Uiso 0.13 1 d P . .
Co6 Co 0.9803(19) 0.0034(15) 1.1813(13) 0.038(6) Uiso 0.10 1 d P . .
K1 K 1.0000 0.0000 1.5000 0.047(3) Uani 0.70 2 d SP . .
K2 K 0.7915(5) 0.2173(4) 1.1213(3) 0.0349(16) Uani 0.60 1 d P . .
K2A K 0.9405(6) 0.2977(5) 1.1294(5) 0.030(2) Uani 0.40 1 d P . .
K3 K 0.7777(6) -0.0200(5) 0.7871(4) 0.0329(18) Uani 0.50 1 d P . .
K3A K 0.9353(6) 0.0638(5) 0.7963(4) 0.0365(19) Uani 0.50 1 d P . .
K5 K 0.9539(7) 0.1777(6) 0.9723(5) 0.051(3) Uani 0.50 1 d P . .
K5A K 0.7957(8) 0.0893(8) 0.9632(6) 0.067(3) Uani 0.50 1 d P . .
K6 K 0.9725(3) 0.4477(2) 0.8947(2) 0.0374(10) Uani 1 1 d . . .
K7 K 0.9246(7) 0.0762(6) 1.1490(5) 0.052(3) Uani 0.50 1 d P . .
K7A K 1.0801(7) 0.1589(6) 1.1538(5) 0.050(3) Uani 0.50 1 d P . .
K8 K 0.8543(9) 0.4743(7) 1.4189(5) 0.059(3) Uani 0.45 1 d P . .
K9 K 0.4149(7) -0.0405(8) 0.6872(5) 0.060(4) Uani 0.45 1 d P . .
O1P1 O 0.7516(8) 0.1235(6) 0.7591(6) 0.027(3) Uiso 1 1 d . . .
O2P1 O 0.7086(8) 0.2272(7) 0.8213(6) 0.031(3) Uiso 1 1 d . . .
O3P1 O 0.7163(8) 0.1206(7) 0.8548(6) 0.028(3) Uiso 1 1 d . . .
O4P1 O 0.8535(8) 0.1947(6) 0.8607(6) 0.027(3) Uiso 1 1 d . . .
O1P2 O 0.7154(8) 0.3178(6) 0.9580(5) 0.026(3) Uiso 1 1 d . . .
O2P2 O 0.8613(8) 0.2851(6) 0.9995(5) 0.025(3) Uiso 1 1 d . . .
O3P2 O 0.7714(8) 0.3316(6) 1.0695(6) 0.027(3) Uiso 1 1 d . . .
O4P2 O 0.7239(8) 0.2131(7) 0.9944(6) 0.031(3) Uiso 1 1 d . . .
O1P3 O 0.8887(8) 0.3154(7) 1.2430(6) 0.030(3) Uiso 1 1 d . . .
O2P3 O 0.8880(8) 0.1899(7) 1.2314(6) 0.031(3) Uiso 1 1 d . . .
O3P3 O 0.9714(8) 0.2797(7) 1.3319(6) 0.032(3) Uiso 1 1 d . . .
O4P3 O 1.0243(8) 0.2644(7) 1.2379(6) 0.027(3) Uiso 1 1 d . . .
O1P4 O 1.0830(8) 0.1683(7) 1.3693(6) 0.030(3) Uiso 1 1 d . . .
O2P4 O 1.1381(8) 0.1521(7) 1.2749(6) 0.029(3) Uiso 1 1 d . . .
O3P4 O 1.0036(9) 0.0776(7) 1.2699(6) 0.034(3) Uiso 1 1 d . . .
O4P4 O 1.1467(8) 0.0642(7) 1.3307(6) 0.029(3) Uiso 1 1 d . . .
O1WC O 1.2032(10) 0.4191(8) 1.1296(7) 0.044(4) Uiso 1 1 d . . .
O1RT O 0.6961(8) -0.0117(7) 0.6758(6) 0.033(3) Uiso 1 1 d . . .
O1T O 0.5386(9) 0.0220(8) 0.6235(7) 0.039(3) Uiso 1 1 d . . .
O2WC O 0.5976(9) -0.0316(7) 0.9941(6) 0.034(3) Uiso 1 1 d . . .
O2T O 0.8595(8) 0.0770(6) 0.6835(6) 0.027(3) Uiso 1 1 d . . .
O2S O 0.8462(10) 0.1839(8) 0.6351(7) 0.045(4) Uiso 1 1 d . . .
O3WC O 0.7804(10) 0.0238(8) 1.0470(7) 0.042(3) Uiso 1 1 d . . .
O3B O 0.6459(9) -0.0049(7) 0.8499(6) 0.036(3) Uiso 1 1 d . . .
O3T O 0.4797(9) 0.0188(7) 0.8143(6) 0.036(3) Uiso 1 1 d . . .
O4WC O 0.5526(9) 0.0491(7) 1.1066(6) 0.036(3) Uiso 1 1 d . . .
O4T O 0.4562(10) 0.2148(8) 0.7416(7) 0.047(4) Uiso 1 1 d . . .
O5T O 0.7575(9) 0.3794(7) 0.7522(6) 0.035(3) Uiso 1 1 d . . .
O5WC O 0.6950(10) -0.0395(8) 1.1181(7) 0.048(4) Uiso 1 1 d . . .
O5CW O 1.1139(10) 0.2005(9) 1.0594(7) 0.048(4) Uiso 1 1 d . . .
O6T O 1.0225(9) 0.2002(7) 0.8644(6) 0.033(3) Uiso 1 1 d . . .
O6S O 1.0307(9) 0.3164(8) 0.8340(7) 0.040(3) Uiso 1 1 d . . .
O7T O 0.4871(8) 0.1421(7) 0.9904(6) 0.031(3) Uiso 1 1 d . . .
O7C O 0.6474(9) 0.1183(7) 1.0380(6) 0.033(3) Uiso 1 1 d . . .
O7WC O 1.2046(15) 0.3097(12) 1.0221(10) 0.082(6) Uiso 1 1 d . . .
O8T O 0.4627(10) 0.3426(8) 0.9290(7) 0.045(4) Uiso 1 1 d . . .
O9T O 0.7672(8) 0.5053(6) 0.9425(6) 0.027(3) Uiso 1 1 d . . .
O10T O 1.0402(8) 0.4388(7) 1.0150(6) 0.029(3) Uiso 1 1 d . . .
O10C O 1.0363(8) 0.3238(7) 1.0526(6) 0.033(3) Uiso 1 1 d . . .
O10A O 0.9234(8) 0.4181(7) 1.0786(6) 0.031(3) Uiso 1 1 d . . .
O11T O 0.5671(9) 0.3682(7) 1.1387(6) 0.034(3) Uiso 1 1 d . . .
O11B O 0.7224(8) 0.3255(7) 1.1756(6) 0.030(3) Uiso 1 1 d . . .
O11A O 0.7245(9) 0.4353(7) 1.1357(6) 0.032(3) Uiso 1 1 d . . .
O12B O 0.8854(8) 0.4130(7) 1.1825(6) 0.031(3) Uiso 1 1 d . . .
O12T O 0.8747(8) 0.5326(7) 1.1509(6) 0.033(3) Uiso 1 1 d . . .
O12 O 0.6989(8) 0.1084(7) 0.6467(6) 0.033(3) Uiso 1 1 d . . .
O13T O 0.6604(9) 0.3536(7) 1.2766(6) 0.036(3) Uiso 1 1 d . . .
O13D O 0.8137(8) 0.3282(7) 1.3406(6) 0.030(3) Uiso 1 1 d . . .
O13 O 0.5986(8) 0.0389(7) 0.7502(6) 0.028(3) Uiso 1 1 d . . .
O13A O 0.7329(7) 0.2343(6) 1.2374(5) 0.023(2) Uiso 1 1 d . . .
O13B O 0.8216(8) 0.4216(7) 1.2793(6) 0.031(3) Uiso 1 1 d . . .
O14A O 0.9855(8) 0.4207(7) 1.3473(6) 0.029(3) Uiso 1 1 d . . .
O14 O 0.5880(8) 0.1486(6) 0.7133(6) 0.028(3) Uiso 1 1 d . . .
O14B O 0.9656(9) 0.5194(7) 1.2892(6) 0.037(3) Uiso 1 1 d . . .
O14D O 1.0412(9) 0.4030(7) 1.2497(6) 0.036(3) Uiso 1 1 d . . .
O15C O 0.7402(9) 0.1085(7) 1.1580(6) 0.034(3) Uiso 1 1 d . . .
O15A O 0.8225(8) 0.0723(7) 1.2545(6) 0.030(3) Uiso 1 1 d . . .
O15B O 0.8197(8) 0.1989(7) 1.3294(6) 0.029(3) Uiso 1 1 d . . .
O15T O 0.6660(8) 0.1152(7) 1.2513(6) 0.033(3) Uiso 1 1 d . . .
O16A O 0.9569(8) 0.2242(7) 1.4282(6) 0.032(3) Uiso 1 1 d . . .
O16B O 0.9659(9) 0.3593(7) 1.4328(6) 0.036(3) Uiso 1 1 d . . .
O16T O 0.8170(9) 0.2860(8) 1.4429(6) 0.038(3) Uiso 1 1 d . . .
O17B O 1.1217(9) 0.3136(7) 1.4351(6) 0.035(3) Uiso 1 1 d . . .
O17A O 1.1242(8) 0.3660(7) 1.3426(6) 0.029(3) Uiso 1 1 d . . .
O17T O 1.1190(10) 0.4518(8) 1.4561(7) 0.044(4) Uiso 1 1 d . . .
O18C O 1.1191(8) 0.3169(7) 1.1742(6) 0.033(3) Uiso 1 1 d . . .
O18A O 1.2040(9) 0.2804(7) 1.2695(6) 0.036(3) Uiso 1 1 d . . .
O18T O 1.2188(9) 0.4157(8) 1.2752(7) 0.040(3) Uiso 1 1 d . . .
O19A O 0.9307(8) 0.0889(6) 1.3668(6) 0.027(3) Uiso 1 1 d . . .
O19T O 0.8905(10) -0.0396(8) 1.2097(7) 0.043(3) Uiso 1 1 d . . .
O19B O 0.9971(8) -0.0214(7) 1.3241(6) 0.032(3) Uiso 1 1 d . . .
O19S O 0.8215(9) -0.0347(8) 1.3050(7) 0.039(3) Uiso 1 1 d . . .
O20A O 1.0807(8) 0.0708(6) 1.4321(5) 0.025(3) Uiso 1 1 d . . .
O20B O 1.1184(8) 0.2092(7) 1.4823(6) 0.030(3) Uiso 1 1 d . . .
O20T O 0.9690(9) 0.1337(7) 1.4952(6) 0.033(3) Uiso 1 1 d . . .
O21A O 1.2501(9) 0.1645(7) 1.4384(6) 0.036(3) Uiso 1 1 d . . .
O21T O 1.2726(10) 0.3011(8) 1.5078(7) 0.041(3) Uiso 1 1 d . . .
O21B O 1.2367(9) 0.2558(7) 1.3800(6) 0.034(3) Uiso 1 1 d . . .
O22A O 1.3025(9) 0.1464(7) 1.3389(6) 0.036(3) Uiso 1 1 d . . .
O22S O 1.2700(10) 0.1648(8) 1.2266(7) 0.045(4) Uiso 1 1 d . . .
O22T O 1.3692(10) 0.2672(8) 1.3252(7) 0.047(4) Uiso 1 1 d . . .
O23A O 1.2298(7) 0.0270(6) 1.4174(5) 0.023(2) Uiso 1 1 d . . .
O23B O 1.0899(8) -0.0648(7) 1.4223(6) 0.033(3) Uiso 1 1 d . . .
O24T O 1.3939(9) 0.1050(8) 1.4371(7) 0.039(3) Uiso 1 1 d . . .
O24C O 1.2778(16) 0.2921(13) 1.1342(11) 0.092(7) Uiso 1 1 d . . .
O25 O 0.7559(8) 0.2398(6) 0.7180(6) 0.026(3) Uiso 1 1 d . . .
O26 O 0.9069(8) 0.2048(7) 0.7632(6) 0.030(3) Uiso 1 1 d . . .
O34 O 0.5527(8) 0.1472(7) 0.8163(6) 0.030(3) Uiso 1 1 d . . .
O37 O 0.5918(8) 0.1074(6) 0.9164(5) 0.027(3) Uiso 1 1 d . . .
O45 O 0.6212(8) 0.2871(7) 0.7559(6) 0.028(3) Uiso 1 1 d . . .
O48 O 0.5629(8) 0.2846(7) 0.8548(6) 0.030(3) Uiso 1 1 d . . .
O56 O 0.8566(8) 0.3128(7) 0.8274(6) 0.031(3) Uiso 1 1 d . . .
O59 O 0.7270(8) 0.3747(7) 0.8609(6) 0.031(3) Uiso 1 1 d . . .
O78 O 0.5574(8) 0.2388(7) 0.9490(6) 0.028(3) Uiso 1 1 d . . .
O89 O 0.6299(8) 0.4088(7) 0.9388(6) 0.029(3) Uiso 1 1 d . . .
O610 O 0.9695(8) 0.3129(6) 0.9320(5) 0.026(3) Uiso 1 1 d . . .
O711 O 0.6163(8) 0.2497(6) 1.0660(6) 0.027(3) Uiso 1 1 d . . .
O811 O 0.6028(8) 0.3600(6) 1.0293(6) 0.027(3) Uiso 1 1 d . . .
O910 O 0.8646(8) 0.4015(6) 0.9614(5) 0.025(3) Uiso 1 1 d . . .
O912 O 0.7733(8) 0.4528(6) 1.0356(6) 0.026(3) Uiso 1 1 d . . .
O1W O 0.7691(8) 0.4894(7) 1.4724(6) 0.031(3) Uiso 1 1 d . . .
O2W O 1.2121(12) -0.1302(10) 1.4967(9) 0.063(5) Uiso 1 1 d . . .
O3W O 0.9772(12) -0.2000(10) 1.3742(9) 0.063(5) Uiso 1 1 d . . .
O4W O 1.1023(12) -0.2591(10) 1.4467(8) 0.060(5) Uiso 1 1 d . . .
O5W O 0.6969(13) -0.0850(11) 0.8277(9) 0.071(5) Uiso 1 1 d . . .
O6W O 1.1782(13) 0.3853(11) 0.9362(9) 0.068(5) Uiso 1 1 d . . .
O7W O 0.995(3) 0.561(2) 1.4460(19) 0.072(11) Uiso 0.50 1 d P . .
O8W O 0.8918(11) 0.4992(9) 0.8058(8) 0.055(4) Uiso 1 1 d . . .
O9W O 0.2454(15) -0.0997(12) 0.6187(10) 0.054(6) Uiso 0.75 1 d P . .
O10W O 0.6160(12) -0.1577(10) 1.1360(9) 0.064(5) Uiso 1 1 d . . .
O11W O 0.9466(15) 0.2250(13) 1.0992(11) 0.090(7) Uiso 1 1 d . . .
O12W O 0.2948(17) 0.3023(14) 0.8918(12) 0.066(7) Uiso 0.75 1 d P . .
O13W O 0.5516(15) 0.1891(12) 1.1495(10) 0.055(6) Uiso 0.75 1 d P . .
O14W O 1.1820(19) 0.1633(16) 0.8800(13) 0.041(7) Uiso 0.50 1 d P . .
O15W O 0.841(2) 0.1737(19) 1.0930(16) 0.058(9) Uiso 0.50 1 d P . .
O16W O 0.9362(17) -0.1677(14) 1.2677(12) 0.032(6) Uiso 0.50 1 d P . .
O17W O 0.7978(17) 0.3219(14) 0.6394(12) 0.032(6) Uiso 0.50 1 d P . .
O18W O 0.546(2) 0.2298(18) 1.2667(15) 0.052(8) Uiso 0.50 1 d P . .
O19W O 1.326(2) -0.0149(19) 1.5078(16) 0.056(9) Uiso 0.50 1 d P . .
O20W O 0.3525(16) 0.2175(14) 0.9875(12) 0.065(7) Uiso 0.75 1 d P . .
O21W O 1.2474(18) 0.1362(15) 1.5553(13) 0.037(6) Uiso 0.50 1 d P . .
O22W O 0.949(2) 0.6409(17) 1.2640(15) 0.048(8) Uiso 0.50 1 d P . .
O23W O 1.388(2) 0.3711(18) 1.0462(15) 0.076(9) Uiso 0.65 1 d P . .
O24W O 1.122(3) 0.085(3) 1.592(2) 0.057(12) Uiso 0.35 1 d P . .
O25W O 0.7738(18) -0.1198(15) 0.9910(13) 0.038(6) Uiso 0.50 1 d P . .

loop_
_atom_site_aniso_label
_atom_site_aniso_U_11
_atom_site_aniso_U_22
_atom_site_aniso_U_33
_atom_site_aniso_U_23
_atom_site_aniso_U_13
_atom_site_aniso_U_12
W1 0.0291(4) 0.0590(6) 0.0281(4) 0.0210(4) 0.0003(3) -0.0104(4)
W2 0.0362(4) 0.0355(4) 0.0243(4) 0.0115(3) 0.0100(3) -0.0039(3)
W3 0.0286(4) 0.0316(4) 0.0277(4) 0.0120(3) 0.0065(3) -0.0046(3)
W4 0.0236(4) 0.0561(6) 0.0640(6) 0.0436(5) 0.0072(4) 0.0053(4)
W5 0.0299(4) 0.0334(4) 0.0396(4) 0.0228(4) 0.0043(3) 0.0010(3)
W6 0.0240(3) 0.0273(4) 0.0316(4) 0.0100(3) 0.0085(3) 0.0006(3)
W7 0.0247(3) 0.0275(4) 0.0271(4) 0.0136(3) 0.0052(3) -0.0010(3)
W8 0.0227(4) 0.0395(5) 0.0745(6) 0.0373(5) 0.0117(4) 0.0059(3)
W9 0.0252(4) 0.0286(4) 0.0482(5) 0.0225(4) 0.0104(3) 0.0045(3)
W10 0.0232(3) 0.0265(4) 0.0287(4) 0.0134(3) 0.0065(3) 0.0014(3)
W11 0.0330(4) 0.0270(4) 0.0515(5) 0.0095(4) 0.0219(4) 0.0013(3)
W12 0.0319(4) 0.0286(4) 0.0360(4) 0.0039(3) 0.0148(3) -0.0030(3)
W13 0.0334(4) 0.0292(4) 0.0555(5) 0.0179(4) 0.0170(4) 0.0042(3)
W14 0.0373(4) 0.0279(4) 0.0419(5) 0.0086(4) 0.0122(4) -0.0041(3)
W15 0.0282(4) 0.0277(4) 0.0247(4) 0.0114(3) 0.0032(3) -0.0027(3)
W16 0.0440(5) 0.0317(4) 0.0294(4) 0.0032(3) 0.0155(4) -0.0073(3)
W17 0.0449(5) 0.0510(6) 0.0266(4) 0.0032(4) 0.0057(4) -0.0203(4)
W18 0.0293(4) 0.0389(4) 0.0346(4) 0.0220(4) 0.0055(3) -0.0028(3)
W19 0.0301(4) 0.0286(4) 0.0285(4) 0.0116(3) 0.0022(3) -0.0010(3)
W20 0.0389(4) 0.0359(4) 0.0235(4) 0.0074(3) 0.0100(3) -0.0084(3)
W21 0.0401(5) 0.0593(6) 0.0256(4) 0.0115(4) 0.0015(3) -0.0212(4)
W22 0.0318(4) 0.0451(5) 0.0413(5) 0.0267(4) 0.0109(3) 0.0034(4)
W23 0.0313(4) 0.0315(4) 0.0281(4) 0.0164(3) 0.0037(3) -0.0019(3)
W24 0.0271(4) 0.0582(6) 0.0442(5) 0.0340(5) 0.0010(3) -0.0037(4)
P1 0.026(2) 0.023(2) 0.027(2) 0.0116(19) 0.0090(18) 0.0016(17)
P2 0.023(2) 0.024(2) 0.026(2) 0.0126(19) 0.0036(17) 0.0009(17)
P3 0.033(2) 0.029(2) 0.023(2) 0.012(2) 0.0056(19) 0.001(2)
P4 0.029(2) 0.025(2) 0.024(2) 0.0106(19) 0.0075(18) 0.0036(18)
Co1 0.0283(12) 0.0256(12) 0.0262(13) 0.0095(10) 0.0046(10) -0.0028(10)
Co2 0.0274(13) 0.0394(15) 0.0402(15) 0.0232(13) 0.0080(11) 0.0047(11)
Co3 0.0494(17) 0.0421(17) 0.0398(16) 0.0187(14) 0.0152(14) 0.0041(14)
K1 0.093(8) 0.032(5) 0.059(6) 0.035(5) 0.068(6) 0.034(5)
K2 0.033(4) 0.041(4) 0.027(3) 0.014(3) 0.000(3) -0.002(3)
K2A 0.027(5) 0.030(5) 0.036(5) 0.018(4) 0.008(4) 0.003(4)
K3 0.037(4) 0.038(5) 0.027(4) 0.015(4) 0.009(3) 0.009(4)
K3A 0.039(5) 0.035(5) 0.032(4) 0.004(4) 0.010(4) 0.003(4)
K5 0.051(6) 0.064(7) 0.047(6) 0.029(5) 0.013(5) 0.015(5)
K5A 0.060(7) 0.096(10) 0.059(7) 0.048(7) 0.016(6) 0.019(7)
K6 0.040(2) 0.027(2) 0.046(3) 0.0155(19) 0.012(2) -0.0030(18)
K7 0.050(6) 0.071(7) 0.038(5) 0.030(5) 0.004(4) -0.003(5)
K7A 0.049(6) 0.061(7) 0.039(5) 0.027(5) 0.001(4) -0.006(5)
K8 0.074(9) 0.058(8) 0.034(6) 0.002(5) 0.013(6) 0.008(7)
K9 0.037(6) 0.093(10) 0.039(6) 0.027(6) -0.002(5) -0.021(6)

loop_
_atom_type_symbol
_atom_type_description
_atom_type_scat_dispersion_real
_atom_type_scat_dispersion_imag
_atom_type_scat_source
Li Li -0.0003 0.0001 'International Tables Vol C Tables 4.2.6.8 and 6.1.1.4'
O O 0.0106 0.0060 'International Tables Vol C Tables 4.2.6.8 and 6.1.1.4'
P P 0.1023 0.0942 'International Tables Vol C Tables 4.2.6.8 and 6.1.1.4'
K K 0.2009 0.2494 'International Tables Vol C Tables 4.2.6.8 and 6.1.1.4'
Co Co 0.3494 0.9721 'International Tables Vol C Tables 4.2.6.8 and 6.1.1.4'
W W -0.8490 6.8722 'International Tables Vol C Tables 4.2.6.8 and 6.1.1.4'
H H 0.0000 0.0000 'International Tables Vol C Tables 4.2.6.8 and 6.1.1.4'

loop_
_geom_angle_atom_site_label_1
_geom_angle_atom_site_label_2
_geom_angle_atom_site_label_3
_geom_angle
_geom_angle_site_symmetry_1
_geom_angle_site_symmetry_3
_geom_angle_publ_flag
O1T W1 O13 103.4(6) . . ?
O1T W1 O14 98.0(6) . . ?
O13 W1 O14 88.1(5) . . ?
O1T W1 O12 99.8(6) . . ?
O13 W1 O12 156.8(6) . . ?
O14 W1 O12 87.9(5) . . ?
O1T W1 O1RT 97.1(6) . . ?
O13 W1 O1RT 89.0(5) . . ?
O14 W1 O1RT 164.9(5) . . ?
O12 W1 O1RT 89.0(5) . . ?
O1T W1 O1P1 172.4(6) . . ?
O13 W1 O1P1 84.1(5) . . ?
O14 W1 O1P1 81.2(5) . . ?
O12 W1 O1P1 72.7(5) . . ?
O1RT W1 O1P1 83.7(5) . . ?
O1T W1 K3 127.5(5) . . ?
O13 W1 K3 57.5(4) . . ?
O14 W1 K3 126.1(4) . . ?
O12 W1 K3 107.9(4) . . ?
O1RT W1 K3 41.8(4) . . ?
O1P1 W1 K3 57.3(3) . . ?
O1T W1 K9 53.1(5) . . ?
O13 W1 K9 50.5(4) . . ?
O14 W1 K9 91.4(4) . . ?
O12 W1 K9 152.5(4) . . ?
O1RT W1 K9 98.1(5) . . ?
O1P1 W1 K9 134.4(4) . . ?
K3 W1 K9 94.7(2) . . ?
O2S W2 O25 98.9(6) . . ?
O2S W2 O26 102.7(6) . . ?
O25 W2 O26 89.3(5) . . ?
O2S W2 O12 99.5(6) . . ?
O25 W2 O12 89.9(6) . . ?
O26 W2 O12 157.7(5) . . ?
O2S W2 O2T 94.3(6) . . ?
O25 W2 O2T 166.8(5) . . ?
O26 W2 O2T 87.7(5) . . ?
O12 W2 O2T 88.1(5) . . ?
O2S W2 O1P1 171.8(6) . . ?
O25 W2 O1P1 84.6(5) . . ?
O26 W2 O1P1 84.7(5) . . ?
O12 W2 O1P1 73.0(5) . . ?
O2T W2 O1P1 82.4(5) . . ?
O2S W2 K3A 123.6(5) . . ?
O25 W2 K3A 127.9(4) . . ?
O26 W2 K3A 55.7(4) . . ?
O12 W2 K3A 108.9(4) . . ?
O2T W2 K3A 41.5(4) . . ?
O1P1 W2 K3A 57.8(3) . . ?
O3T W3 O3B 101.5(6) . . ?
O3T W3 O37 95.7(6) . . ?
O3B W3 O37 96.9(6) . . ?
O3T W3 O13 96.0(6) . . ?
O3B W3 O13 92.7(6) . . ?
O37 W3 O13 163.1(5) . . ?
O3T W3 O34 93.6(6) . . ?
O3B W3 O34 164.3(6) . . ?
O37 W3 O34 85.8(5) . . ?
O13 W3 O34 81.4(5) . . ?
O3T W3 O3P1 173.8(5) . . ?
O3B W3 O3P1 84.3(6) . . ?
O37 W3 O3P1 85.6(5) . . ?
O13 W3 O3P1 81.5(5) . . ?
O34 W3 O3P1 80.5(5) . . ?
O3T W3 Co4 140.6(6) . . ?
O3B W3 Co4 39.3(6) . . ?
O37 W3 Co4 88.3(6) . . ?
O13 W3 Co4 90.3(5) . . ?
O34 W3 Co4 125.7(6) . . ?
O3P1 W3 Co4 45.3(5) . . ?
O3T W3 K9 43.4(5) . . ?
O3B W3 K9 101.2(5) . . ?
O37 W3 K9 137.8(4) . . ?
O13 W3 K9 52.5(4) . . ?
O34 W3 K9 86.7(4) . . ?
O3P1 W3 K9 133.7(4) . . ?
Co4 W3 K9 128.5(5) . . ?
O3T W3 K5A 137.8(5) . . ?
O3B W3 K5A 54.6(5) . . ?
O37 W3 K5A 59.3(4) . . ?
O13 W3 K5A 117.2(4) . . ?
O34 W3 K5A 115.5(4) . . ?
O3P1 W3 K5A 47.7(4) . . ?
Co4 W3 K5A 29.2(5) . . ?
K9 W3 K5A 155.3(3) . . ?
O3T W3 K3 125.7(5) . . ?
O3B W3 K3 43.8(5) . . ?
O37 W3 K3 123.3(4) . . ?
O13 W3 K3 57.2(4) . . ?
O34 W3 K3 122.6(4) . . ?
O3P1 W3 K3 57.5(4) . . ?
Co4 W3 K3 35.0(4) . . ?
K9 W3 K3 95.4(3) . . ?
K5A W3 K3 64.1(2) . . ?
O4T W4 O34 104.1(7) . . ?
O4T W4 O48 96.8(7) . . ?
O34 W4 O48 90.4(6) . . ?
O4T W4 O14 96.3(6) . . ?
O34 W4 O14 87.5(5) . . ?
O48 W4 O14 166.8(5) . . ?
O4T W4 O45 99.7(6) . . ?
O34 W4 O45 156.0(5) . . ?
O48 W4 O45 89.5(5) . . ?
O14 W4 O45 87.1(5) . . ?
O4T W4 O2P1 170.8(6) . . ?
O34 W4 O2P1 84.6(5) . . ?
O48 W4 O2P1 85.9(5) . . ?
O14 W4 O2P1 80.9(5) . . ?
O45 W4 O2P1 71.5(5) . . ?
O5T W5 O56 104.8(6) . . ?
O5T W5 O59 98.5(6) . . ?
O56 W5 O59 93.0(6) . . ?
O5T W5 O45 98.5(6) . . ?
O56 W5 O45 155.9(5) . . ?
O59 W5 O45 89.4(5) . . ?
O5T W5 O25 93.6(6) . . ?
O56 W5 O25 86.7(5) . . ?
O59 W5 O25 167.5(5) . . ?
O45 W5 O25 85.9(5) . . ?
O5T W5 O2P1 169.5(6) . . ?
O56 W5 O2P1 84.0(5) . . ?
O59 W5 O2P1 86.5(5) . . ?
O45 W5 O2P1 72.2(5) . . ?
O25 W5 O2P1 81.0(5) . . ?
O5T W5 K6 75.2(5) . . ?
O56 W5 K6 41.0(4) . . ?
O59 W5 K6 70.1(4) . . ?
O45 W5 K6 157.0(4) . . ?
O25 W5 K6 116.3(4) . . ?
O2P1 W5 K6 115.2(3) . . ?
O6T W6 O6S 101.1(6) . . ?
O6T W6 O610 98.4(6) . . ?
O6S W6 O610 97.5(6) . . ?
O6T W6 O26 93.0(6) . . ?
O6S W6 O26 94.4(6) . . ?
O610 W6 O26 161.7(5) . . ?
O6T W6 O56 166.3(6) . . ?
O6S W6 O56 91.6(6) . . ?
O610 W6 O56 85.0(5) . . ?
O26 W6 O56 80.7(5) . . ?
O6T W6 O4P1 86.3(6) . . ?
O6S W6 O4P1 171.7(5) . . ?
O610 W6 O4P1 85.0(5) . . ?
O26 W6 O4P1 81.4(5) . . ?
O56 W6 O4P1 80.8(5) . . ?
O6T W6 K6 138.5(5) . . ?
O6S W6 K6 54.9(5) . . ?
O610 W6 K6 58.5(4) . . ?
O26 W6 K6 119.5(4) . . ?
O56 W6 K6 54.1(4) . . ?
O4P1 W6 K6 121.2(3) . . ?
O6T W6 K5 56.1(5) . . ?
O6S W6 K5 137.9(5) . . ?
O610 W6 K5 57.9(4) . . ?
O26 W6 K5 119.4(4) . . ?
O56 W6 K5 116.7(4) . . ?
O4P1 W6 K5 49.8(4) . . ?
K6 W6 K5 116.3(2) . . ?
O6T W6 K3A 43.9(5) . . ?
O6S W6 K3A 125.3(5) . . ?
O610 W6 K3A 123.4(4) . . ?
O26 W6 K3A 58.1(4) . . ?
O56 W6 K3A 123.7(4) . . ?
O4P1 W6 K3A 58.2(4) . . ?
K6 W6 K3A 177.44(15) . . ?
K5 W6 K3A 65.5(2) . . ?
O7T W7 O7C 100.9(6) . . ?
O7T W7 O37 96.4(6) . . ?
O7C W7 O37 96.0(6) . . ?
O7T W7 O711 96.5(6) . . ?
O7C W7 O711 93.0(6) . . ?
O37 W7 O711 162.5(5) . . ?
O7T W7 O78 90.5(5) . . ?
O7C W7 O78 167.9(6) . . ?
O37 W7 O78 86.5(5) . . ?
O711 W7 O78 81.7(5) . . ?
O7T W7 O4P2 171.7(5) . . ?
O7C W7 O4P2 87.2(5) . . ?
O37 W7 O4P2 84.4(5) . . ?
O711 W7 O4P2 81.1(5) . . ?
O78 W7 O4P2 81.2(5) . . ?
O7T W7 K2 131.6(4) . . ?
O7C W7 K2 49.8(5) . . ?
O37 W7 K2 121.0(4) . . ?
O711 W7 K2 56.0(4) . . ?
O78 W7 K2 119.0(4) . . ?
O4P2 W7 K2 53.2(3) . . ?
O7T W7 K5A 139.8(5) . . ?
O7C W7 K5A 57.6(5) . . ?
O37 W7 K5A 57.7(4) . . ?
O711 W7 K5A 116.5(4) . . ?
O78 W7 K5A 115.2(4) . . ?
O4P2 W7 K5A 46.9(4) . . ?
K2 W7 K5A 63.3(2) . . ?
O8T W8 O78 103.9(6) . . ?
O8T W8 O48 97.2(6) . . ?
O78 W8 O48 91.3(6) . . ?
O8T W8 O89 99.4(6) . . ?
O78 W8 O89 156.5(5) . . ?
O48 W8 O89 88.8(5) . . ?
O8T W8 O811 95.9(6) . . ?
O78 W8 O811 86.4(5) . . ?
O48 W8 O811 166.8(5) . . ?
O89 W8 O811 88.2(5) . . ?
O8T W8 O1P2 170.6(6) . . ?
O78 W8 O1P2 84.9(5) . . ?
O48 W8 O1P2 85.8(5) . . ?
O89 W8 O1P2 71.7(5) . . ?
O811 W8 O1P2 81.1(5) . . ?
O9T W9 O910 105.2(6) . . ?
O9T W9 O912 95.5(6) . . ?
O910 W9 O912 88.2(5) . . ?
O9T W9 O89 98.8(5) . . ?
O910 W9 O89 156.0(5) . . ?
O912 W9 O89 89.0(5) . . ?
O9T W9 O59 96.1(6) . . ?
O910 W9 O59 91.4(5) . . ?
O912 W9 O59 168.1(5) . . ?
O89 W9 O59 86.5(5) . . ?
O9T W9 O1P2 170.5(5) . . ?
O910 W9 O1P2 84.1(5) . . ?
O912 W9 O1P2 82.7(5) . . ?
O89 W9 O1P2 71.9(5) . . ?
O59 W9 O1P2 85.3(5) . . ?
O9T W9 K6 73.6(4) . . ?
O910 W9 K6 39.7(4) . . ?
O912 W9 K6 114.4(4) . . ?
O89 W9 K6 155.7(4) . . ?
O59 W9 K6 71.7(4) . . ?
O1P2 W9 K6 115.7(3) . . ?
O10T W10 O10C 101.7(6) . . ?
O10T W10 O610 96.5(6) . . ?
O10C W10 O610 96.0(6) . . ?
O10T W10 O10A 94.3(6) . . ?
O10C W10 O10A 96.5(6) . . ?
O610 W10 O10A 161.5(5) . . ?
O10T W10 O910 91.1(5) . . ?
O10C W10 O910 167.1(6) . . ?
O610 W10 O910 83.9(5) . . ?
O10A W10 O910 80.8(5) . . ?
O10T W10 O2P2 172.4(5) . . ?
O10C W10 O2P2 85.8(5) . . ?
O610 W10 O2P2 84.0(5) . . ?
O10A W10 O2P2 83.4(5) . . ?
O910 W10 O2P2 81.4(5) . . ?
O10T W10 K6 52.2(4) . . ?
O10C W10 K6 137.5(4) . . ?
O610 W10 K6 60.9(4) . . ?
O10A W10 K6 116.1(4) . . ?
O910 W10 K6 53.1(3) . . ?
O2P2 W10 K6 122.6(3) . . ?
O10T W10 K2A 128.9(4) . . ?
O10C W10 K2A 49.0(5) . . ?
O610 W10 K2A 123.5(4) . . ?
O10A W10 K2A 58.0(4) . . ?
O910 W10 K2A 120.8(4) . . ?
O2P2 W10 K2A 55.6(3) . . ?
K6 W10 K2A 173.26(18) . . ?
O10T W10 K5 138.1(4) . . ?
O10C W10 K5 54.1(5) . . ?
O610 W10 K5 58.8(4) . . ?
O10A W10 K5 119.7(4) . . ?
O910 W10 K5 116.3(4) . . ?
O2P2 W10 K5 48.1(3) . . ?
K6 W10 K5 119.58(18) . . ?
K2A W10 K5 64.7(2) . . ?
O10T W10 K6 43.9(4) . 2_767 ?
O10C W10 K6 104.8(5) . 2_767 ?
O610 W10 K6 137.8(4) . 2_767 ?
O10A W10 K6 50.5(4) . 2_767 ?
O910 W10 K6 83.4(4) . 2_767 ?
O2P2 W10 K6 133.2(3) . 2_767 ?
K6 W10 K6 79.52(12) . 2_767 ?
K2A W10 K6 97.40(19) . 2_767 ?
K5 W10 K6 157.99(17) . 2_767 ?
O11T W11 O811 98.6(6) . . ?
O11T W11 O711 103.9(6) . . ?
O811 W11 O711 88.2(5) . . ?
O11T W11 O11A 99.2(6) . . ?
O811 W11 O11A 91.1(5) . . ?
O711 W11 O11A 156.8(5) . . ?
O11T W11 O11B 96.3(6) . . ?
O811 W11 O11B 165.2(5) . . ?
O711 W11 O11B 88.0(5) . . ?
O11A W11 O11B 86.9(5) . . ?
O11T W11 O3P2 172.5(6) . . ?
O811 W11 O3P2 83.0(5) . . ?
O711 W11 O3P2 83.5(5) . . ?
O11A W11 O3P2 73.3(5) . . ?
O11B W11 O3P2 82.4(5) . . ?
O11T W11 K2 130.4(5) . . ?
O811 W11 K2 121.6(4) . . ?
O711 W11 K2 54.8(4) . . ?
O11A W11 K2 107.1(4) . . ?
O11B W11 K2 45.8(4) . . ?
O3P2 W11 K2 53.0(3) . . ?
O12T W12 O10A 100.7(6) . . ?
O12T W12 O12B 97.6(6) . . ?
O10A W12 O12B 90.8(5) . . ?
O12T W12 O11A 100.9(6) . . ?
O10A W12 O11A 158.3(6) . . ?
O12B W12 O11A 87.9(5) . . ?
O12T W12 O912 96.1(6) . . ?
O10A W12 O912 86.3(5) . . ?
O12B W12 O912 166.3(6) . . ?
O11A W12 O912 89.8(5) . . ?
O12T W12 O3P2 174.7(5) . . ?
O10A W12 O3P2 84.3(5) . . ?
O12B W12 O3P2 83.7(5) . . ?
O11A W12 O3P2 74.0(5) . . ?
O912 W12 O3P2 82.8(5) . . ?
O12T W12 K2A 129.2(4) . . ?
O10A W12 K2A 56.5(4) . . ?
O12B W12 K2A 45.9(4) . . ?
O11A W12 K2A 109.4(4) . . ?
O912 W12 K2A 123.0(4) . . ?
O3P2 W12 K2A 54.9(3) . . ?
O12T W12 K6 50.8(4) . 2_767 ?
O10A W12 K6 50.3(4) . 2_767 ?
O12B W12 K6 101.6(4) . 2_767 ?
O11A W12 K6 150.8(4) . 2_767 ?
O912 W12 K6 86.8(4) . 2_767 ?
O3P2 W12 K6 134.1(3) . 2_767 ?
K2A W12 K6 96.67(17) . 2_767 ?
O13T W13 O13A 102.6(6) . . ?
O13T W13 O11B 96.8(6) . . ?
O13A W13 O11B 89.5(5) . . ?
O13T W13 O13B 99.2(6) . . ?
O13A W13 O13B 158.1(5) . . ?
O11B W13 O13B 89.4(6) . . ?
O13T W13 O13D 96.7(6) . . ?
O13A W13 O13D 86.3(5) . . ?
O11B W13 O13D 166.4(5) . . ?
O13B W13 O13D 89.8(5) . . ?
O13T W13 O1P3 172.8(6) . . ?
O13A W13 O1P3 84.5(5) . . ?
O11B W13 O1P3 83.7(5) . . ?
O13B W13 O1P3 73.7(5) . . ?
O13D W13 O1P3 83.1(5) . . ?
O13T W13 K2 130.6(5) . . ?
O13A W13 K2 56.1(4) . . ?
O11B W13 K2 46.0(4) . . ?
O13B W13 K2 109.3(4) . . ?
O13D W13 K2 122.1(4) . . ?
O1P3 W13 K2 54.0(3) . . ?
O13T W13 K8 80.1(5) . . ?
O13A W13 K8 132.8(4) . . ?
O11B W13 K8 137.5(4) . . ?
O13B W13 K8 50.2(4) . . ?
O13D W13 K8 47.1(4) . . ?
O1P3 W13 K8 94.7(4) . . ?
K2 W13 K8 148.5(2) . . ?
O14B W14 O14D 101.9(6) . . ?
O14B W14 O14A 98.2(6) . . ?
O14D W14 O14A 87.8(6) . . ?
O14B W14 O12B 97.3(6) . . ?
O14D W14 O12B 89.3(6) . . ?
O14A W14 O12B 164.4(6) . . ?
O14B W14 O13B 99.3(6) . . ?
O14D W14 O13B 158.7(6) . . ?
O14A W14 O13B 90.2(5) . . ?
O12B W14 O13B 86.9(5) . . ?
O14B W14 O1P3 172.4(5) . . ?
O14D W14 O1P3 85.6(5) . . ?
O14A W14 O1P3 83.1(5) . . ?
O12B W14 O1P3 81.4(5) . . ?
O13B W14 O1P3 73.2(5) . . ?
O14B W14 K2A 130.1(5) . . ?
O14D W14 K2A 55.7(5) . . ?
O14A W14 K2A 121.5(4) . . ?
O12B W14 K2A 45.9(4) . . ?
O13B W14 K2A 108.5(4) . . ?
O1P3 W14 K2A 53.5(4) . . ?
O14B W14 K8 82.7(5) . . ?
O14D W14 K8 136.0(5) . . ?
O14A W14 K8 48.5(4) . . ?
O12B W14 K8 134.0(4) . . ?
O13B W14 K8 48.3(4) . . ?
O1P3 W14 K8 92.8(4) . . ?
K2A W14 K8 145.9(3) . . ?
O15T W15 O15C 102.2(6) . . ?
O15T W15 O15A 97.4(6) . . ?
O15C W15 O15A 93.9(6) . . ?
O15T W15 O13A 94.2(6) . . ?
O15C W15 O13A 95.2(5) . . ?
O15A W15 O13A 163.3(5) . . ?
O15T W15 O15B 93.8(6) . . ?
O15C W15 O15B 163.8(6) . . ?
O15A W15 O15B 86.5(5) . . ?
O13A W15 O15B 80.9(5) . . ?
O15T W15 O2P3 173.6(6) . . ?
O15C W15 O2P3 83.4(6) . . ?
O15A W15 O2P3 85.1(5) . . ?
O13A W15 O2P3 82.1(5) . . ?
O15B W15 O2P3 80.5(5) . . ?
O15T W15 K2 127.8(4) . . ?
O15C W15 K2 47.3(5) . . ?
O15A W15 K2 121.6(4) . . ?
O13A W15 K2 57.7(4) . . ?
O15B W15 K2 119.6(4) . . ?
O2P3 W15 K2 54.2(3) . . ?
O15T W15 K7 140.2(5) . . ?
O15C W15 K7 53.4(4) . . ?
O15A W15 K7 59.3(4) . . ?
O13A W15 K7 116.7(4) . . ?
O15B W15 K7 114.4(4) . . ?
O2P3 W15 K7 45.9(4) . . ?
K2 W15 K7 62.31(19) . . ?
O16T W16 O15B 103.5(7) . . ?
O16T W16 O16B 98.6(7) . . ?
O15B W16 O16B 157.9(6) . . ?
O16T W16 O16A 94.8(6) . . ?
O15B W16 O16A 90.8(6) . . ?
O16B W16 O16A 89.0(6) . . ?
O16T W16 O13D 96.9(6) . . ?
O15B W16 O13D 86.7(5) . . ?
O16B W16 O13D 89.0(6) . . ?
O16A W16 O13D 168.3(5) . . ?
O16T W16 O3P3 171.4(6) . . ?
O15B W16 O3P3 85.1(5) . . ?
O16B W16 O3P3 72.9(5) . . ?
O16A W16 O3P3 84.9(5) . . ?
O13D W16 O3P3 83.5(5) . . ?
O16T W16 K8 80.2(5) . . ?
O15B W16 K8 131.9(4) . . ?
O16B W16 K8 50.5(4) . . ?
O16A W16 K8 137.1(5) . . ?
O13D W16 K8 45.8(4) . . ?
O3P3 W16 K8 94.2(4) . . ?
O17T W17 O17A 103.9(7) . . ?
O17T W17 O17B 96.2(6) . . ?
O17A W17 O17B 92.4(6) . . ?
O17T W17 O16B 97.6(7) . . ?
O17A W17 O16B 158.1(6) . . ?
O17B W17 O16B 89.4(6) . . ?
O17T W17 O14A 96.8(6) . . ?
O17A W17 O14A 86.2(5) . . ?
O17B W17 O14A 166.9(6) . . ?
O16B W17 O14A 87.2(5) . . ?
O17T W17 O3P3 170.0(6) . . ?
O17A W17 O3P3 85.9(5) . . ?
O17B W17 O3P3 85.3(5) . . ?
O16B W17 O3P3 72.5(5) . . ?
O14A W17 O3P3 81.6(5) . . ?
O17T W17 K8 81.1(5) . . ?
O17A W17 K8 132.1(4) . . ?
O17B W17 K8 134.9(4) . . ?
O16B W17 K8 47.2(4) . . ?
O14A W17 K8 46.2(4) . . ?
O3P3 W17 K8 90.7(4) . . ?
O18T W18 O18C 101.0(7) . . ?
O18T W18 O18A 97.7(6) . . ?
O18C W18 O18A 94.8(6) . . ?
O18T W18 O14D 94.4(6) . . ?
O18C W18 O14D 94.5(6) . . ?
O18A W18 O14D 163.1(6) . . ?
O18T W18 O17A 92.4(6) . . ?
O18C W18 O17A 166.0(6) . . ?
O18A W18 O17A 87.2(5) . . ?
O14D W18 O17A 80.5(5) . . ?
O18T W18 O4P3 172.4(6) . . ?
O18C W18 O4P3 86.0(6) . . ?
O18A W18 O4P3 84.5(5) . . ?
O14D W18 O4P3 82.0(5) . . ?
O17A W18 O4P3 80.3(5) . . ?
O18T W18 K2A 129.3(5) . . ?
O18C W18 K2A 48.6(5) . . ?
O18A W18 K2A 120.8(5) . . ?
O14D W18 K2A 57.5(5) . . ?
O17A W18 K2A 119.0(4) . . ?
O4P3 W18 K2A 53.9(3) . . ?
O18T W18 K7A 138.3(5) . . ?
O18C W18 K7A 54.3(5) . . ?
O18A W18 K7A 57.7(5) . . ?
O14D W18 K7A 118.2(5) . . ?
O17A W18 K7A 116.7(4) . . ?
O4P3 W18 K7A 48.7(4) . . ?
K2A W18 K7A 63.1(2) . . ?
O19T W19 O19S 102.1(7) . . ?
O19T W19 O15A 95.1(6) . . ?
O19S W19 O15A 98.1(6) . . ?
O19T W19 O19B 94.9(6) . . ?
O19S W19 O19B 92.8(6) . . ?
O15A W19 O19B 163.3(6) . . ?
O19T W19 O19A 166.5(6) . . ?
O19S W19 O19A 91.0(6) . . ?
O15A W19 O19A 86.0(5) . . ?
O19B W19 O19A 81.2(5) . . ?
O19T W19 O3P4 85.3(6) . . ?
O19S W19 O3P4 170.5(6) . . ?
O15A W19 O3P4 87.0(5) . . ?
O19B W19 O3P4 80.5(5) . . ?
O19A W19 O3P4 81.4(5) . . ?
O19T W19 Co6 39.2(8) . . ?
O19S W19 Co6 141.0(8) . . ?
O15A W19 Co6 91.5(7) . . ?
O19B W19 Co6 87.8(7) . . ?
O19A W19 Co6 127.5(7) . . ?
O3P4 W19 Co6 46.1(7) . . ?
O19T W19 K7 55.1(5) . . ?
O19S W19 K7 142.3(5) . . ?
O15A W19 K7 59.9(4) . . ?
O19B W19 K7 116.6(4) . . ?
O19A W19 K7 115.2(4) . . ?
O3P4 W19 K7 47.1(4) . . ?
Co6 W19 K7 32.0(6) . . ?
O19T W19 K3A 45.8(5) . 2_757 ?
O19S W19 K3A 123.7(5) . 2_757 ?
O15A W19 K3A 124.5(4) . 2_757 ?
O19B W19 K3A 56.7(4) . 2_757 ?
O19A W19 K3A 123.4(4) . 2_757 ?
O3P4 W19 K3A 57.8(4) . 2_757 ?
Co6 W19 K3A 33.0(6) . 2_757 ?
K7 W19 K3A 64.9(2) . 2_757 ?
O20T W20 O19A 102.6(6) . . ?
O20T W20 O16A 96.7(6) . . ?
O19A W20 O16A 92.4(6) . . ?
O20T W20 O20B 100.4(6) . . ?
O19A W20 O20B 156.6(5) . . ?
O16A W20 O20B 89.1(6) . . ?
O20T W20 O20A 94.3(5) . . ?
O19A W20 O20A 87.4(5) . . ?
O16A W20 O20A 168.7(5) . . ?
O20B W20 O20A 86.6(5) . . ?
O20T W20 O1P4 171.5(5) . . ?
O19A W20 O1P4 85.0(5) . . ?
O16A W20 O1P4 86.7(5) . . ?
O20B W20 O1P4 71.8(5) . . ?
O20A W20 O1P4 82.1(5) . . ?
O20T W20 K1 47.3(4) . . ?
O19A W20 K1 85.9(4) . . ?
O16A W20 K1 142.0(4) . . ?
O20B W20 K1 106.9(4) . . ?
O20A W20 K1 49.3(3) . . ?
O1P4 W20 K1 130.8(3) . . ?
O21T W21 O21B 104.2(7) . . ?
O21T W21 O17B 95.5(6) . . ?
O21B W21 O17B 92.2(6) . . ?
O21T W21 O20B 99.0(6) . . ?
O21B W21 O20B 156.6(6) . . ?
O17B W21 O20B 88.6(6) . . ?
O21T W21 O21A 96.3(6) . . ?
O21B W21 O21A 87.2(6) . . ?
O17B W21 O21A 168.0(6) . . ?
O20B W21 O21A 87.2(6) . . ?
O21T W21 O1P4 169.9(6) . . ?
O21B W21 O1P4 85.7(6) . . ?
O17B W21 O1P4 86.1(5) . . ?
O20B W21 O1P4 71.0(5) . . ?
O21A W21 O1P4 81.9(5) . . ?
O22T W22 O22S 102.1(7) . . ?
O22T W22 O18A 97.2(7) . . ?
O22S W22 O18A 96.1(6) . . ?
O22T W22 O22A 94.9(7) . . ?
O22S W22 O22A 93.9(6) . . ?
O18A W22 O22A 162.4(6) . . ?
O22T W22 O21B 92.6(7) . . ?
O22S W22 O21B 164.5(7) . . ?
O18A W22 O21B 86.5(5) . . ?
O22A W22 O21B 80.1(5) . . ?
O22T W22 O2P4 173.4(6) . . ?
O22S W22 O2P4 83.8(6) . . ?
O18A W22 O2P4 84.9(5) . . ?
O22A W22 O2P4 81.7(5) . . ?
O21B W22 O2P4 81.3(5) . . ?
O22T W22 Co5 141.4(7) . . ?
O22S W22 Co5 39.3(7) . . ?
O18A W22 Co5 89.5(7) . . ?
O22A W22 Co5 89.1(7) . . ?
O21B W22 Co5 125.8(7) . . ?
O2P4 W22 Co5 44.5(6) . . ?
O22T W22 K7A 137.8(5) . . ?
O22S W22 K7A 53.8(5) . . ?
O18A W22 K7A 58.2(5) . . ?
O22A W22 K7A 118.4(5) . . ?
O21B W22 K7A 116.7(4) . . ?
O2P4 W22 K7A 48.3(3) . . ?
Co5 W22 K7A 31.3(5) . . ?
O22T W22 K3 124.8(5) . 2_757 ?
O22S W22 K3 44.7(5) . 2_757 ?
O18A W22 K3 123.8(5) . 2_757 ?
O22A W22 K3 56.9(4) . 2_757 ?
O21B W22 K3 122.1(4) . 2_757 ?
O2P4 W22 K3 57.7(4) . 2_757 ?
Co5 W22 K3 34.3(5) . 2_757 ?
K7A W22 K3 65.6(2) . 2_757 ?
O23B W23 O19B 103.0(6) . . ?
O23B W23 O20A 95.9(6) . . ?
O19B W23 O20A 89.1(5) . . ?
O23B W23 O23A 99.8(5) . . ?
O19B W23 O23A 157.2(5) . . ?
O20A W23 O23A 88.7(5) . . ?
O23B W23 O2T 96.0(6) . 2_757 ?
O19B W23 O2T 89.1(5) . 2_757 ?
O20A W23 O2T 168.0(5) . 2_757 ?
O23A W23 O2T 88.4(5) . 2_757 ?
O23B W23 O4P4 173.2(5) . . ?
O19B W23 O4P4 83.8(5) . . ?
O20A W23 O4P4 84.4(5) . . ?
O23A W23 O4P4 73.4(5) . . ?
O2T W23 O4P4 83.7(5) 2_757 . ?
O23B W23 K1 46.2(4) . . ?
O19B W23 K1 88.4(4) . . ?
O20A W23 K1 51.6(4) . . ?
O23A W23 K1 107.8(3) . . ?
O2T W23 K1 140.1(4) 2_757 . ?
O4P4 W23 K1 135.4(3) . . ?
O23B W23 K3A 125.7(5) . 2_757 ?
O19B W23 K3A 56.0(4) . 2_757 ?
O20A W23 K3A 128.5(4) . 2_757 ?
O23A W23 K3A 109.4(4) . 2_757 ?
O2T W23 K3A 42.5(4) 2_757 2_757 ?
O4P4 W23 K3A 58.0(4) . 2_757 ?
K1 W23 K3A 142.82(14) . 2_757 ?
O24T W24 O22A 104.0(6) . . ?
O24T W24 O21A 96.0(6) . . ?
O22A W24 O21A 87.9(6) . . ?
O24T W24 O23A 100.1(6) . . ?
O22A W24 O23A 155.9(5) . . ?
O21A W24 O23A 88.8(5) . . ?
O24T W24 O1RT 97.8(6) . 2_757 ?
O22A W24 O1RT 89.6(6) . 2_757 ?
O21A W24 O1RT 166.2(6) . 2_757 ?
O23A W24 O1RT 87.9(5) . 2_757 ?
O24T W24 O4P4 172.1(6) . . ?
O22A W24 O4P4 83.8(5) . . ?
O21A W24 O4P4 82.8(5) . . ?
O23A W24 O4P4 72.0(5) . . ?
O1RT W24 O4P4 83.4(5) 2_757 . ?
O24T W24 K3 128.1(5) . 2_757 ?
O22A W24 K3 57.6(5) . 2_757 ?
O21A W24 K3 127.3(4) . 2_757 ?
O23A W24 K3 107.0(4) . 2_757 ?
O1RT W24 K3 41.8(4) 2_757 2_757 ?
O4P4 W24 K3 57.3(3) . 2_757 ?
O3P1 P1 O4P1 111.7(7) . . ?
O3P1 P1 O2P1 111.1(7) . . ?
O4P1 P1 O2P1 110.1(7) . . ?
O3P1 P1 O1P1 107.6(7) . . ?
O4P1 P1 O1P1 110.1(7) . . ?
O2P1 P1 O1P1 106.1(7) . . ?
O3P1 P1 K3 59.5(5) . . ?
O4P1 P1 K3 96.7(5) . . ?
O2P1 P1 K3 152.9(6) . . ?
O1P1 P1 K3 59.2(5) . . ?
O3P1 P1 K3A 96.4(5) . . ?
O4P1 P1 K3A 58.8(5) . . ?
O2P1 P1 K3A 152.4(5) . . ?
O1P1 P1 K3A 61.4(5) . . ?
K3 P1 K3A 44.5(2) . . ?
O4P2 P2 O2P2 109.5(7) . . ?
O4P2 P2 O1P2 112.1(7) . . ?
O2P2 P2 O1P2 111.6(7) . . ?
O4P2 P2 O3P2 108.7(7) . . ?
O2P2 P2 O3P2 107.3(7) . . ?
O1P2 P2 O3P2 107.6(7) . . ?
O4P2 P2 K2 58.3(5) . . ?
O2P2 P2 K2 95.2(5) . . ?
O1P2 P2 K2 153.1(5) . . ?
O3P2 P2 K2 59.5(5) . . ?
O4P2 P2 K2A 97.1(5) . . ?
O2P2 P2 K2A 57.4(5) . . ?
O1P2 P2 K2A 150.8(6) . . ?
O3P2 P2 K2A 58.4(5) . . ?
K2 P2 K2A 46.1(2) . . ?
O4P3 P3 O2P3 111.4(8) . . ?
O4P3 P3 O3P3 110.0(7) . . ?
O2P3 P3 O3P3 110.8(7) . . ?
O4P3 P3 O1P3 108.9(7) . . ?
O2P3 P3 O1P3 108.3(7) . . ?
O3P3 P3 O1P3 107.4(7) . . ?
O4P3 P3 K2A 58.5(5) . . ?
O2P3 P3 K2A 97.2(5) . . ?
O3P3 P3 K2A 152.0(6) . . ?
O1P3 P3 K2A 60.2(5) . . ?
O4P3 P3 K2 97.8(5) . . ?
O2P3 P3 K2 58.1(5) . . ?
O3P3 P3 K2 152.2(6) . . ?
O1P3 P3 K2 59.9(5) . . ?
K2A P3 K2 46.8(2) . . ?
O3P4 P4 O2P4 110.4(8) . . ?
O3P4 P4 O4P4 108.9(8) . . ?
O2P4 P4 O4P4 109.2(7) . . ?
O3P4 P4 O1P4 110.8(8) . . ?
O2P4 P4 O1P4 111.3(8) . . ?
O4P4 P4 O1P4 106.2(7) . . ?
O3P4 P4 K3 96.6(6) . 2_757 ?
O2P4 P4 K3 60.2(5) . 2_757 ?
O4P4 P4 K3 58.8(5) . 2_757 ?
O1P4 P4 K3 152.3(5) . 2_757 ?
O3P4 P4 K3A 58.8(6) . 2_757 ?
O2P4 P4 K3A 96.5(6) . 2_757 ?
O4P4 P4 K3A 60.1(5) . 2_757 ?
O1P4 P4 K3A 152.1(5) . 2_757 ?
K3 P4 K3A 44.5(2) 2_757 2_757 ?
O15C Co1 O7C 91.7(5) . . ?
O15C Co1 O2WC 177.7(5) . . ?
O7C Co1 O2WC 89.8(5) . . ?
O15C Co1 O3WC 91.2(6) . . ?
O7C Co1 O3WC 92.6(5) . . ?
O2WC Co1 O3WC 87.0(6) . . ?
O15C Co1 O4WC 90.3(5) . . ?
O7C Co1 O4WC 91.2(5) . . ?
O2WC Co1 O4WC 91.4(5) . . ?
O3WC Co1 O4WC 175.8(6) . . ?
O15C Co1 O5WC 86.6(6) . . ?
O7C Co1 O5WC 177.2(6) . . ?
O2WC Co1 O5WC 91.8(6) . . ?
O3WC Co1 O5WC 85.3(6) . . ?
O4WC Co1 O5WC 91.0(6) . . ?
O15C Co1 K2 46.3(4) . . ?
O7C Co1 K2 49.5(4) . . ?
O2WC Co1 K2 134.4(4) . . ?
O3WC Co1 K2 77.0(4) . . ?
O4WC Co1 K2 106.8(4) . . ?
O5WC Co1 K2 128.2(5) . . ?
O15C Co1 K7 51.1(4) . . ?
O7C Co1 K7 103.1(4) . . ?
O2WC Co1 K7 126.8(4) . . ?
O3WC Co1 K7 41.8(4) . . ?
O4WC Co1 K7 138.5(4) . . ?
O5WC Co1 K7 74.2(5) . . ?
K2 Co1 K7 60.2(2) . . ?
O15C Co1 K5A 100.1(4) . . ?
O7C Co1 K5A 54.6(4) . . ?
O2WC Co1 K5A 79.4(4) . . ?
O3WC Co1 K5A 39.1(4) . . ?
O4WC Co1 K5A 144.1(4) . . ?
O5WC Co1 K5A 123.6(5) . . ?
K2 Co1 K5A 61.3(3) . . ?
K7 Co1 K5A 68.3(2) . . ?
O10C Co2 O7WC 93.5(7) . . ?
O10C Co2 O24C 176.5(8) . . ?
O7WC Co2 O24C 84.8(9) . . ?
O10C Co2 O18C 90.8(5) . . ?
O7WC Co2 O18C 174.7(8) . . ?
O24C Co2 O18C 91.1(8) . . ?
O10C Co2 O1WC 92.3(6) . . ?
O7WC Co2 O1WC 87.6(8) . . ?
O24C Co2 O1WC 90.6(8) . . ?
O18C Co2 O1WC 89.0(6) . . ?
O10C Co2 O5CW 89.4(6) . . ?
O7WC Co2 O5CW 90.8(8) . . ?
O24C Co2 O5CW 87.6(8) . . ?
O18C Co2 O5CW 92.4(6) . . ?
O1WC Co2 O5CW 177.8(6) . . ?
O10C Co2 K2A 46.6(4) . . ?
O7WC Co2 K2A 138.5(7) . . ?
O24C Co2 K2A 134.4(7) . . ?
O18C Co2 K2A 46.4(4) . . ?
O1WC Co2 K2A 102.3(4) . . ?
O5CW Co2 K2A 79.9(5) . . ?
O10C Co2 K7A 97.5(4) . . ?
O7WC Co2 K7A 130.8(7) . . ?
O24C Co2 K7A 81.4(7) . . ?
O18C Co2 K7A 51.5(4) . . ?
O1WC Co2 K7A 139.2(4) . . ?
O5CW Co2 K7A 41.8(5) . . ?
K2A Co2 K7A 60.2(2) . . ?
O10C Co2 K5 48.3(4) . . ?
O7WC Co2 K5 85.4(7) . . ?
O24C Co2 K5 128.5(7) . . ?
O18C Co2 K5 99.8(4) . . ?
O1WC Co2 K5 139.2(4) . . ?
O5CW Co2 K5 42.1(4) . . ?
K2A Co2 K5 60.8(2) . . ?
K7A Co2 K5 67.9(2) . . ?
O2W Co3 O3W 174.5(8) . . ?
O2W Co3 O23B 94.5(7) . . ?
O3W Co3 O23B 90.7(7) . . ?
O2W Co3 O20T 92.8(7) . 2_758 ?
O3W Co3 O20T 88.9(7) . 2_758 ?
O23B Co3 O20T 91.2(5) . 2_758 ?
O2W Co3 O2S 90.0(7) . 2_757 ?
O3W Co3 O2S 88.5(7) . 2_757 ?
O23B Co3 O2S 86.3(6) . 2_757 ?
O20T Co3 O2S 176.4(5) 2_758 2_757 ?
O2W Co3 O4W 86.2(7) . . ?
O3W Co3 O4W 88.5(8) . . ?
O23B Co3 O4W 176.8(6) . . ?
O20T Co3 O4W 91.9(6) 2_758 . ?
O2S Co3 O4W 90.6(7) 2_757 . ?
O2W Co3 K1 97.0(6) . . ?
O3W Co3 K1 88.0(5) . . ?
O23B Co3 K1 43.9(4) . . ?
O20T Co3 K1 47.4(4) 2_758 . ?
O2S Co3 K1 129.9(4) 2_757 . ?
O4W Co3 K1 139.2(5) . . ?
K5A Co4 O3B 106.6(12) . . ?
K5A Co4 O3P1 88.8(11) . . ?
O3B Co4 O3P1 78.4(9) . . ?
K5A Co4 K3 169.1(13) . . ?
O3B Co4 K3 84.1(10) . . ?
O3P1 Co4 K3 95.3(9) . . ?
K5A Co4 W3 97.9(9) . . ?
O3B Co4 W3 33.6(5) . . ?
O3P1 Co4 W3 45.0(5) . . ?
K3 Co4 W3 92.1(8) . . ?
K5A Co4 K5 52.3(7) . . ?
O3B Co4 K5 151.9(11) . . ?
O3P1 Co4 K5 82.4(8) . . ?
K3 Co4 K5 118.2(9) . . ?
W3 Co4 K5 122.7(7) . . ?
K5A Co4 K3A 120.1(10) . . ?
O3B Co4 K3A 130.9(10) . . ?
O3P1 Co4 K3A 87.6(8) . . ?
K3 Co4 K3A 50.3(5) . . ?
W3 Co4 K3A 119.4(7) . . ?
K5 Co4 K3A 67.9(5) . . ?
O22S Co5 K7A 103.3(14) . . ?
O22S Co5 O2P4 82.0(12) . . ?
K7A Co5 O2P4 88.7(12) . . ?
O22S Co5 K3 88.5(11) . 2_757 ?
K7A Co5 K3 166.2(16) . 2_757 ?
O2P4 Co5 K3 100.0(12) . 2_757 ?
O22S Co5 W22 34.2(7) . . ?
K7A Co5 W22 97.7(11) . . ?
O2P4 Co5 W22 47.9(7) . . ?
K3 Co5 W22 96.0(9) 2_757 . ?
O22S Co5 K7 150.1(13) . . ?
K7A Co5 K7 52.5(7) . . ?
O2P4 Co5 K7 80.4(9) . . ?
K3 Co5 K7 118.2(11) 2_757 . ?
W22 Co5 K7 122.9(9) . . ?
O22S Co5 K3A 134.8(12) . 2_757 ?
K7A Co5 K3A 120.6(11) . 2_757 ?
O2P4 Co5 K3A 88.6(9) . 2_757 ?
K3 Co5 K3A 49.7(6) 2_757 2_757 ?
W22 Co5 K3A 122.1(8) . 2_757 ?
K7 Co5 K3A 68.6(5) . 2_757 ?
O19T Co6 K7 104.5(14) . . ?
O19T Co6 K3A 91.3(12) . 2_757 ?
K7 Co6 K3A 164.0(16) . 2_757 ?
O19T Co6 O3P4 81.1(12) . . ?
K7 Co6 O3P4 85.1(12) . . ?
K3A Co6 O3P4 99.8(12) 2_757 . ?
O19T Co6 W19 33.9(7) . . ?
K7 Co6 W19 97.6(11) . . ?
K3A Co6 W19 96.8(10) 2_757 . ?
O3P4 Co6 W19 47.1(7) . . ?
O19T Co6 K7A 148.4(13) . . ?
K7 Co6 K7A 49.0(7) . . ?
K3A Co6 K7A 116.5(11) 2_757 . ?
O3P4 Co6 K7A 79.7(9) . . ?
W19 Co6 K7A 121.9(9) . . ?
O19T Co6 K3 135.7(12) . 2_757 ?
K7 Co6 K3 116.6(12) . 2_757 ?
K3A Co6 K3 49.1(7) 2_757 2_757 ?
O3P4 Co6 K3 86.7(10) . 2_757 ?
W19 Co6 K3 120.2(9) . 2_757 ?
K7A Co6 K3 67.6(5) . 2_757 ?
O24W K1 O24W 180.000(9) . 2_758 ?
O24W K1 O23B 103.9(11) . . ?
O24W K1 O23B 76.1(11) 2_758 . ?
O24W K1 O23B 76.1(11) . 2_758 ?
O24W K1 O23B 103.9(11) 2_758 2_758 ?
O23B K1 O23B 179.999(6) . 2_758 ?
O24W K1 O20T 104.1(11) . 2_758 ?
O24W K1 O20T 75.9(11) 2_758 2_758 ?
O23B K1 O20T 64.2(4) . 2_758 ?
O23B K1 O20T 115.8(4) 2_758 2_758 ?
O24W K1 O20T 75.9(11) . . ?
O24W K1 O20T 104.1(11) 2_758 . ?
O23B K1 O20T 115.8(4) . . ?
O23B K1 O20T 64.2(4) 2_758 . ?
O20T K1 O20T 179.999(6) 2_758 . ?
O24W K1 O20A 82.3(11) . . ?
O24W K1 O20A 97.7(11) 2_758 . ?
O23B K1 O20A 58.5(4) . . ?
O23B K1 O20A 121.5(4) 2_758 . ?
O20T K1 O20A 122.1(4) 2_758 . ?
O20T K1 O20A 57.9(4) . . ?
O24W K1 O20A 97.7(11) . 2_758 ?
O24W K1 O20A 82.3(11) 2_758 2_758 ?
O23B K1 O20A 121.5(4) . 2_758 ?
O23B K1 O20A 58.5(4) 2_758 2_758 ?
O20T K1 O20A 57.9(4) 2_758 2_758 ?
O20T K1 O20A 122.1(4) . 2_758 ?
O20A K1 O20A 180.0(4) . 2_758 ?
O24W K1 W23 99.4(11) . . ?
O24W K1 W23 80.6(11) 2_758 . ?
O23B K1 W23 27.9(3) . . ?
O23B K1 W23 152.1(3) 2_758 . ?
O20T K1 W23 92.1(3) 2_758 . ?
O20T K1 W23 87.9(3) . . ?
O20A K1 W23 31.6(2) . . ?
O20A K1 W23 148.4(2) 2_758 . ?
O24W K1 W23 80.6(11) . 2_758 ?
O24W K1 W23 99.4(11) 2_758 2_758 ?
O23B K1 W23 152.1(3) . 2_758 ?
O23B K1 W23 27.9(3) 2_758 2_758 ?
O20T K1 W23 87.9(3) 2_758 2_758 ?
O20T K1 W23 92.1(3) . 2_758 ?
O20A K1 W23 148.4(2) . 2_758 ?
O20A K1 W23 31.6(2) 2_758 2_758 ?
W23 K1 W23 180.0 . 2_758 ?
O24W K1 W20 96.8(11) . 2_758 ?
O24W K1 W20 83.2(11) 2_758 2_758 ?
O23B K1 W20 91.3(3) . 2_758 ?
O23B K1 W20 88.7(3) 2_758 2_758 ?
O20T K1 W20 27.1(3) 2_758 2_758 ?
O20T K1 W20 152.9(3) . 2_758 ?
O20A K1 W20 148.1(2) . 2_758 ?
O20A K1 W20 31.9(2) 2_758 2_758 ?
W23 K1 W20 119.203(18) . 2_758 ?
W23 K1 W20 60.797(18) 2_758 2_758 ?
O24W K1 W20 83.2(11) . . ?
O24W K1 W20 96.8(11) 2_758 . ?
O23B K1 W20 88.7(3) . . ?
O23B K1 W20 91.3(3) 2_758 . ?
O20T K1 W20 152.9(3) 2_758 . ?
O20T K1 W20 27.1(3) . . ?
O20A K1 W20 31.9(2) . . ?
O20A K1 W20 148.1(2) 2_758 . ?
W23 K1 W20 60.797(18) . . ?
W23 K1 W20 119.204(18) 2_758 . ?
W20 K1 W20 179.999(19) 2_758 . ?
O11W K2 K2A 32.2(6) . . ?
O11W K2 O11B 125.6(7) . . ?
K2A K2 O11B 93.4(4) . . ?
O11W K2 O15C 116.9(6) . . ?
K2A K2 O15C 138.9(4) . . ?
O11B K2 O15C 107.7(5) . . ?
O11W K2 O7C 120.7(7) . . ?
K2A K2 O7C 143.6(4) . . ?
O11B K2 O7C 105.7(4) . . ?
O15C K2 O7C 63.8(4) . . ?
O11W K2 O4P2 85.1(6) . . ?
K2A K2 O4P2 89.9(4) . . ?
O11B K2 O4P2 98.7(4) . . ?
O15C K2 O4P2 119.8(5) . . ?
O7C K2 O4P2 57.3(4) . . ?
O11W K2 O2P3 82.9(6) . . ?
K2A K2 O2P3 86.8(4) . . ?
O11B K2 O2P3 98.6(4) . . ?
O15C K2 O2P3 56.1(4) . . ?
O7C K2 O2P3 119.4(4) . . ?
O4P2 K2 O2P3 162.5(5) . . ?
O11W K2 O3P2 84.5(6) . . ?
K2A K2 O3P2 63.7(3) . . ?
O11B K2 O3P2 59.9(4) . . ?
O15C K2 O3P2 157.2(5) . . ?
O7C K2 O3P2 99.5(4) . . ?
O4P2 K2 O3P2 50.5(4) . . ?
O2P3 K2 O3P2 140.2(5) . . ?
O11W K2 O1P3 83.8(6) . . ?
K2A K2 O1P3 62.0(4) . . ?
O11B K2 O1P3 59.3(4) . . ?
O15C K2 O1P3 98.8(4) . . ?
O7C K2 O1P3 154.1(5) . . ?
O4P2 K2 O1P3 140.6(4) . . ?
O2P3 K2 O1P3 50.4(4) . . ?
O3P2 K2 O1P3 90.8(4) . . ?
O11W K2 O711 135.4(6) . . ?
K2A K2 O711 120.4(4) . . ?
O11B K2 O711 55.5(4) . . ?
O15C K2 O711 100.5(4) . . ?
O7C K2 O711 55.1(4) . . ?
O4P2 K2 O711 54.2(4) . . ?
O2P3 K2 O711 140.7(4) . . ?
O3P2 K2 O711 56.8(4) . . ?
O1P3 K2 O711 114.8(4) . . ?
O11W K2 O13A 133.5(6) . . ?
K2A K2 O13A 117.9(4) . . ?
O11B K2 O13A 54.9(4) . . ?
O15C K2 O13A 56.9(4) . . ?
O7C K2 O13A 98.4(4) . . ?
O4P2 K2 O13A 140.3(4) . . ?
O2P3 K2 O13A 54.7(3) . . ?
O3P2 K2 O13A 114.8(4) . . ?
O1P3 K2 O13A 55.8(4) . . ?
O711 K2 O13A 86.4(4) . . ?
O11W K2 P2 75.3(5) . . ?
K2A K2 P2 68.5(3) . . ?
O11B K2 P2 85.0(3) . . ?
O15C K2 P2 145.9(4) . . ?
O7C K2 P2 82.4(3) . . ?
O4P2 K2 P2 26.2(3) . . ?
O2P3 K2 P2 155.3(4) . . ?
O3P2 K2 P2 27.2(3) . . ?
O1P3 K2 P2 114.6(3) . . ?
O711 K2 P2 60.2(3) . . ?
O13A K2 P2 138.8(3) . . ?
O15W K2A O12B 122.0(9) . . ?
O15W K2A K2 30.0(8) . . ?
O12B K2A K2 92.1(4) . . ?
O15W K2A O18C 122.1(9) . . ?
O12B K2A O18C 108.4(5) . . ?
K2 K2A O18C 142.6(5) . . ?
O15W K2A O10C 116.7(9) . . ?
O12B K2A O10C 109.6(5) . . ?
K2 K2A O10C 138.4(5) . . ?
O18C K2A O10C 63.8(4) . . ?
O15W K2A O4P3 86.3(8) . . ?
O12B K2A O4P3 99.2(5) . . ?
K2 K2A O4P3 89.0(4) . . ?
O18C K2A O4P3 57.6(4) . . ?
O10C K2A O4P3 120.2(5) . . ?
O15W K2A O1P3 84.4(8) . . ?
O12B K2A O1P3 58.7(4) . . ?
K2 K2A O1P3 63.5(4) . . ?
O18C K2A O1P3 100.4(5) . . ?
O10C K2A O1P3 157.9(6) . . ?
O4P3 K2A O1P3 51.0(4) . . ?
O15W K2A O2P2 80.3(8) . . ?
O12B K2A O2P2 99.0(5) . . ?
K2 K2A O2P2 85.9(4) . . ?
O18C K2A O2P2 119.8(5) . . ?
O10C K2A O2P2 56.7(4) . . ?
O4P3 K2A O2P2 161.3(5) . . ?
O1P3 K2A O2P2 139.1(5) . . ?
O15W K2A O3P2 80.7(8) . . ?
O12B K2A O3P2 59.1(4) . . ?
K2 K2A O3P2 62.1(3) . . ?
O18C K2A O3P2 155.3(5) . . ?
O10C K2A O3P2 98.7(4) . . ?
O4P3 K2A O3P2 140.7(5) . . ?
O1P3 K2A O3P2 90.7(4) . . ?
O2P2 K2A O3P2 49.6(4) . . ?
O15W K2A O14D 136.8(9) . . ?
O12B K2A O14D 55.7(4) . . ?
K2 K2A O14D 120.3(5) . . ?
O18C K2A O14D 56.7(4) . . ?
O10C K2A O14D 101.1(5) . . ?
O4P3 K2A O14D 55.5(4) . . ?
O1P3 K2A O14D 56.9(4) . . ?
O2P2 K2A O14D 141.3(5) . . ?
O3P2 K2A O14D 114.9(5) . . ?
O15W K2A O10A 130.5(9) . . ?
O12B K2A O10A 55.8(4) . . ?
K2 K2A O10A 117.4(4) . . ?
O18C K2A O10A 100.0(5) . . ?
O10C K2A O10A 57.7(4) . . ?
O4P3 K2A O10A 141.8(5) . . ?
O1P3 K2A O10A 114.4(5) . . ?
O2P2 K2A O10A 55.0(4) . . ?
O3P2 K2A O10A 55.3(4) . . ?
O14D K2A O10A 86.5(5) . . ?
O15W K2A P3 75.5(8) . . ?
O12B K2A P3 84.9(4) . . ?
K2 K2A P3 67.6(3) . . ?
O18C K2A P3 83.0(4) . . ?
O10C K2A P3 146.4(4) . . ?
O4P3 K2A P3 26.3(3) . . ?
O1P3 K2A P3 27.9(3) . . ?
O2P2 K2A P3 153.4(4) . . ?
O3P2 K2A P3 114.6(4) . . ?
O14D K2A P3 61.3(3) . . ?
O10A K2A P3 139.6(5) . . ?
Co5 K3 Co4 97.9(10) 2_757 . ?
Co5 K3 O5W 67.8(9) 2_757 . ?
Co4 K3 O5W 67.7(8) . . ?
Co5 K3 O1RT 128.8(9) 2_757 . ?
Co4 K3 O1RT 132.0(7) . . ?
O5W K3 O1RT 116.0(7) . . ?
Co5 K3 K3A 94.2(8) 2_757 . ?
Co4 K3 K3A 93.0(7) . . ?
O5W K3 K3A 150.2(6) . . ?
O1RT K3 K3A 93.8(4) . . ?
Co5 K3 O3B 106.3(8) 2_757 . ?
Co4 K3 O3B 45.4(7) . . ?
O5W K3 O3B 41.7(6) . . ?
O1RT K3 O3B 103.0(5) . . ?
K3A K3 O3B 134.9(5) . . ?
Co5 K3 O22S 42.4(8) 2_757 2_757 ?
Co4 K3 O22S 106.1(7) . 2_757 ?
O5W K3 O22S 42.8(6) . 2_757 ?
O1RT K3 O22S 102.8(5) . 2_757 ?
K3A K3 O22S 133.7(5) . 2_757 ?
O3B K3 O22S 83.0(5) . 2_757 ?
Co5 K3 O4P4 82.2(8) 2_757 2_757 ?
Co4 K3 O4P4 157.8(8) . 2_757 ?
O5W K3 O4P4 131.1(7) . 2_757 ?
O1RT K3 O4P4 56.5(4) . 2_757 ?
K3A K3 O4P4 64.9(3) . 2_757 ?
O3B K3 O4P4 155.8(5) . 2_757 ?
O22S K3 O4P4 89.0(4) 2_757 2_757 ?
Co5 K3 O1P1 159.9(8) 2_757 . ?
Co4 K3 O1P1 84.5(7) . . ?
O5W K3 O1P1 130.5(6) . . ?
O1RT K3 O1P1 56.1(4) . . ?
K3A K3 O1P1 65.7(3) . . ?
O3B K3 O1P1 89.6(4) . . ?
O22S K3 O1P1 155.5(5) 2_757 . ?
O4P4 K3 O1P1 88.2(4) 2_757 . ?
Co5 K3 O13 148.9(8) 2_757 . ?
Co4 K3 O13 82.2(7) . . ?
O5W K3 O13 84.0(6) . . ?
O1RT K3 O13 52.7(4) . . ?
K3A K3 O13 116.8(4) . . ?
O3B K3 O13 52.6(4) . . ?
O22S K3 O13 107.5(5) 2_757 . ?
O4P4 K3 O13 109.2(4) 2_757 . ?
O1P1 K3 O13 51.1(3) . . ?
Co5 K3 O22A 78.6(8) 2_757 2_757 ?
Co4 K3 O22A 150.6(8) . 2_757 ?
O5W K3 O22A 84.3(6) . 2_757 ?
O1RT K3 O22A 52.8(4) . 2_757 ?
K3A K3 O22A 116.3(4) . 2_757 ?
O3B K3 O22A 107.1(5) . 2_757 ?
O22S K3 O22A 52.2(4) 2_757 2_757 ?
O4P4 K3 O22A 51.4(4) 2_757 2_757 ?
O1P1 K3 O22A 108.9(4) . 2_757 ?
O13 K3 O22A 86.3(4) . 2_757 ?
Co5 K3 O3P1 139.9(8) 2_757 . ?
Co4 K3 O3P1 42.1(6) . . ?
O5W K3 O3P1 92.1(6) . . ?
O1RT K3 O3P1 91.0(4) . . ?
K3A K3 O3P1 87.2(4) . . ?
O3B K3 O3P1 51.5(4) . . ?
O22S K3 O3P1 134.5(5) 2_757 . ?
O4P4 K3 O3P1 132.9(4) 2_757 . ?
O1P1 K3 O3P1 44.9(3) . . ?
O13 K3 O3P1 49.5(3) . . ?
O22A K3 O3P1 135.7(4) 2_757 . ?
Co6 K3A O2T 129.4(9) 2_757 . ?
Co6 K3A O6T 107.3(9) 2_757 . ?
O2T K3A O6T 102.2(5) . . ?
Co6 K3A K3 96.8(9) 2_757 . ?
O2T K3A K3 89.1(4) . . ?
O6T K3A K3 136.1(5) . . ?
Co6 K3A O19T 42.4(9) 2_757 2_757 ?
O2T K3A O19T 103.7(5) . 2_757 ?
O6T K3A O19T 83.6(5) . 2_757 ?
K3 K3A O19T 135.1(5) . 2_757 ?
Co6 K3A O19B 79.6(9) 2_757 2_757 ?
O2T K3A O19B 52.7(4) . 2_757 ?
O6T K3A O19B 106.2(5) . 2_757 ?
K3 K3A O19B 114.0(4) . 2_757 ?
O19T K3A O19B 52.9(4) 2_757 2_757 ?
Co6 K3A O26 149.2(9) 2_757 . ?
O2T K3A O26 52.3(4) . . ?
O6T K3A O26 52.0(4) . . ?
K3 K3A O26 113.8(4) . . ?
O19T K3A O26 107.7(5) 2_757 . ?
O19B K3A O26 85.1(4) 2_757 . ?
Co6 K3A O3P4 40.6(9) 2_757 2_757 ?
O2T K3A O3P4 90.1(4) . 2_757 ?
O6T K3A O3P4 134.7(5) . 2_757 ?
K3 K3A O3P4 86.8(4) . 2_757 ?
O19T K3A O3P4 51.1(4) 2_757 2_757 ?
O19B K3A O3P4 49.3(4) 2_757 2_757 ?
O26 K3A O3P4 134.2(4) . 2_757 ?
Co6 K3A O4P1 140.9(9) 2_757 . ?
O2T K3A O4P1 89.5(4) . . ?
O6T K3A O4P1 51.6(4) . . ?
K3 K3A O4P1 86.8(4) . . ?
O19T K3A O4P1 135.2(5) 2_757 . ?
O19B K3A O4P1 134.0(4) 2_757 . ?
O26 K3A O4P1 49.1(3) . . ?
O3P4 K3A O4P1 173.5(5) 2_757 . ?
Co6 K3A O4P4 83.5(9) 2_757 2_757 ?
O2T K3A O4P4 54.7(4) . 2_757 ?
O6T K3A O4P4 153.4(5) . 2_757 ?
K3 K3A O4P4 63.3(3) . 2_757 ?
O19T K3A O4P4 89.3(4) 2_757 2_757 ?
O19B K3A O4P4 50.7(4) 2_757 2_757 ?
O26 K3A O4P4 107.0(4) . 2_757 ?
O3P4 K3A O4P4 44.7(3) 2_757 2_757 ?
O4P1 K3A O4P4 131.1(4) . 2_757 ?
Co6 K3A O1P1 159.7(9) 2_757 . ?
O2T K3A O1P1 54.3(4) . . ?
O6T K3A O1P1 89.6(4) . . ?
K3 K3A O1P1 62.8(3) . . ?
O19T K3A O1P1 155.1(5) 2_757 . ?
O19B K3A O1P1 107.0(4) 2_757 . ?
O26 K3A O1P1 51.0(3) . . ?
O3P4 K3A O1P1 130.8(4) 2_757 . ?
O4P1 K3A O1P1 45.0(3) . . ?
O4P4 K3A O1P1 86.2(4) 2_757 . ?
Co6 K3A Co4 100.4(9) 2_757 . ?
O2T K3A Co4 112.9(5) . . ?
O6T K3A Co4 101.7(5) . . ?
K3 K3A Co4 36.7(4) . . ?
O19T K3A Co4 140.7(5) 2_757 . ?
O19B K3A Co4 150.7(5) 2_757 . ?
O26 K3A Co4 105.9(5) . . ?
O3P4 K3A Co4 113.3(5) 2_757 . ?
O4P1 K3A Co4 61.0(4) . . ?
O4P4 K3A Co4 100.0(5) 2_757 . ?
O1P1 K3A Co4 64.2(4) . . ?
O2P2 K5 O5CW 112.2(6) . . ?
O2P2 K5 O4P1 70.3(4) . . ?
O5CW K5 O4P1 149.1(6) . . ?
O2P2 K5 K5A 85.3(5) . . ?
O5CW K5 K5A 126.4(5) . . ?
O4P1 K5 K5A 84.2(4) . . ?
O2P2 K5 O11W 64.8(6) . . ?
O5CW K5 O11W 65.3(6) . . ?
O4P1 K5 O11W 133.3(6) . . ?
K5A K5 O11W 80.0(6) . . ?
O2P2 K5 O10C 55.6(4) . . ?
O5CW K5 O10C 60.6(5) . . ?
O4P1 K5 O10C 104.0(5) . . ?
K5A K5 O10C 132.1(5) . . ?
O11W K5 O10C 59.8(6) . . ?
O2P2 K5 O6T 103.3(5) . . ?
O5CW K5 O6T 98.6(5) . . ?
O4P1 K5 O6T 52.7(4) . . ?
K5A K5 O6T 127.2(5) . . ?
O11W K5 O6T 150.8(7) . . ?
O10C K5 O6T 91.2(5) . . ?
O2P2 K5 O610 54.2(4) . . ?
O5CW K5 O610 101.2(5) . . ?
O4P1 K5 O610 53.7(4) . . ?
K5A K5 O610 127.6(5) . . ?
O11W K5 O610 105.4(7) . . ?
O10C K5 O610 52.2(4) . . ?
O6T K5 O610 51.7(4) . . ?
O2P2 K5 Co4 100.1(5) . . ?
O5CW K5 Co4 139.4(6) . . ?
O4P1 K5 Co4 64.7(5) . . ?
K5A K5 Co4 30.9(5) . . ?
O11W K5 Co4 110.9(7) . . ?
O10C K5 Co4 155.6(6) . . ?
O6T K5 Co4 97.2(5) . . ?
O610 K5 Co4 117.9(5) . . ?
O2P2 K5 W10 35.9(3) . . ?
O5CW K5 W10 88.6(5) . . ?
O4P1 K5 W10 76.6(3) . . ?
K5A K5 W10 121.2(4) . . ?
O11W K5 W10 74.8(6) . . ?
O10C K5 W10 28.5(3) . . ?
O6T K5 W10 80.9(3) . . ?
O610 K5 W10 30.6(2) . . ?
Co4 K5 W10 130.9(5) . . ?
O2P2 K5 W6 76.6(3) . . ?
O5CW K5 W6 114.2(5) . . ?
O4P1 K5 W6 34.9(3) . . ?
K5A K5 W6 119.1(4) . . ?
O11W K5 W6 135.6(6) . . ?
O10C K5 W6 80.9(3) . . ?
O6T K5 W6 27.3(2) . . ?
O610 K5 W6 30.5(2) . . ?
Co4 K5 W6 96.3(4) . . ?
W10 K5 W6 60.99(17) . . ?
O2P2 K5 K2A 49.1(3) . . ?
O5CW K5 K2A 70.6(4) . . ?
O4P1 K5 K2A 119.3(4) . . ?
K5A K5 K2A 89.7(4) . . ?
O11W K5 K2A 18.9(5) . . ?
O10C K5 K2A 44.8(3) . . ?
O6T K5 K2A 135.0(5) . . ?
O610 K5 K2A 86.6(4) . . ?
Co4 K5 K2A 119.8(5) . . ?
W10 K5 K2A 56.0(2) . . ?
W6 K5 K2A 116.8(3) . . ?
Co4 K5A O3WC 119.6(10) . . ?
Co4 K5A O3P1 50.0(8) . . ?
O3WC K5A O3P1 148.7(7) . . ?
Co4 K5A O4P2 119.7(9) . . ?
O3WC K5A O4P2 107.0(6) . . ?
O3P1 K5A O4P2 70.1(4) . . ?
Co4 K5A K5 96.8(9) . . ?
O3WC K5A K5 123.4(6) . . ?
O3P1 K5A K5 87.8(5) . . ?
O4P2 K5A K5 86.3(5) . . ?
Co4 K5A O15W 176.0(12) . . ?
O3WC K5A O15W 62.2(8) . . ?
O3P1 K5A O15W 130.6(9) . . ?
O4P2 K5A O15W 61.6(8) . . ?
K5 K5A O15W 79.4(8) . . ?
Co4 K5A O3B 38.4(8) . . ?
O3WC K5A O3B 99.7(6) . . ?
O3P1 K5A O3B 52.6(4) . . ?
O4P2 K5A O3B 101.4(5) . . ?
K5 K5A O3B 132.0(5) . . ?
O15W K5A O3B 145.6(9) . . ?
Co4 K5A O37 82.4(8) . . ?
O3WC K5A O37 99.3(5) . . ?
O3P1 K5A O37 53.1(4) . . ?
O4P2 K5A O37 52.9(4) . . ?
K5 K5A O37 129.1(5) . . ?
O15W K5A O37 101.0(8) . . ?
O3B K5A O37 50.5(4) . . ?
Co4 K5A O7C 126.1(9) . . ?
O3WC K5A O7C 59.4(4) . . ?
O3P1 K5A O7C 100.6(5) . . ?
O4P2 K5A O7C 52.8(4) . . ?
K5 K5A O7C 130.2(6) . . ?
O15W K5A O7C 57.9(8) . . ?
O3B K5A O7C 87.8(5) . . ?
O37 K5A O7C 49.3(4) . . ?
Co4 K5A W3 52.9(7) . . ?
O3WC K5A W3 114.3(5) . . ?
O3P1 K5A W3 34.4(3) . . ?
O4P2 K5A W3 74.8(4) . . ?
K5 K5A W3 122.2(4) . . ?
O15W K5A W3 130.3(8) . . ?
O3B K5A W3 27.5(3) . . ?
O37 K5A W3 29.6(2) . . ?
O7C K5A W3 77.4(3) . . ?
Co4 K5A W7 111.7(8) . . ?
O3WC K5A W7 86.4(4) . . ?
O3P1 K5A W7 74.7(4) . . ?
O4P2 K5A W7 34.0(3) . . ?
K5 K5A W7 120.3(5) . . ?
O15W K5A W7 71.6(7) . . ?
O3B K5A W7 78.6(4) . . ?
O37 K5A W7 29.4(2) . . ?
O7C K5A W7 27.2(2) . . ?
W3 K5A W7 58.82(17) . . ?
Co4 K5A K2 166.4(9) . . ?
O3WC K5A K2 67.2(4) . . ?
O3P1 K5A K2 117.6(5) . . ?
O4P2 K5A K2 47.5(3) . . ?
K5 K5A K2 87.5(4) . . ?
O15W K5A K2 16.3(7) . . ?
O3B K5A K2 132.0(5) . . ?
O37 K5A K2 84.9(4) . . ?
O7C K5A K2 45.1(3) . . ?
W3 K5A K2 114.0(3) . . ?
W7 K5A K2 55.5(2) . . ?
O8W K6 O10T 91.4(5) . 2_767 ?
O8W K6 O910 116.1(5) . . ?
O10T K6 O910 72.5(4) 2_767 . ?
O8W K6 O10T 158.5(5) . . ?
O10T K6 O10T 67.2(4) 2_767 . ?
O910 K6 O10T 57.1(4) . . ?
O8W K6 O10A 75.1(5) . 2_767 ?
O10T K6 O10A 57.8(4) 2_767 2_767 ?
O910 K6 O10A 129.7(4) . 2_767 ?
O10T K6 O10A 94.0(4) . 2_767 ?
O8W K6 O12T 84.4(5) . 2_767 ?
O10T K6 O12T 113.5(4) 2_767 2_767 ?
O910 K6 O12T 159.0(4) . 2_767 ?
O10T K6 O12T 105.5(4) . 2_767 ?
O10A K6 O12T 57.1(4) 2_767 2_767 ?
O8W K6 O56 89.2(5) . . ?
O10T K6 O56 133.1(4) 2_767 . ?
O910 K6 O56 65.4(4) . . ?
O10T K6 O56 103.8(4) . . ?
O10A K6 O56 161.8(4) 2_767 . ?
O12T K6 O56 113.2(4) 2_767 . ?
O8W K6 O6S 108.2(5) . . ?
O10T K6 O6S 159.7(4) 2_767 . ?
O910 K6 O6S 102.1(4) . . ?
O10T K6 O6S 93.3(4) . . ?
O10A K6 O6S 121.5(4) 2_767 . ?
O12T K6 O6S 65.0(4) 2_767 . ?
O56 K6 O6S 54.6(4) . . ?
O8W K6 O610 141.6(5) . . ?
O10T K6 O610 113.6(4) 2_767 . ?
O910 K6 O610 52.3(3) . . ?
O10T K6 O610 53.7(4) . . ?
O10A K6 O610 142.7(4) 2_767 . ?
O12T K6 O610 109.1(4) 2_767 . ?
O56 K6 O610 52.5(3) . . ?
O6S K6 O610 52.9(4) . . ?
O8W K6 W10 151.3(4) . . ?
O10T K6 W10 81.8(3) 2_767 . ?
O910 K6 W10 35.3(2) . . ?
O10T K6 W10 28.8(3) . . ?
O10A K6 W10 122.2(3) 2_767 . ?
O12T K6 W10 123.9(3) 2_767 . ?
O56 K6 W10 75.9(3) . . ?
O6S K6 W10 83.1(3) . . ?
O610 K6 W10 31.9(2) . . ?
O8W K6 W6 115.8(4) . . ?
O10T K6 W6 144.2(3) 2_767 . ?
O910 K6 W6 74.7(3) . . ?
O10T K6 W6 83.2(3) . . ?
O10A K6 W6 148.1(3) 2_767 . ?
O12T K6 W6 92.9(3) 2_767 . ?
O56 K6 W6 34.6(2) . . ?
O6S K6 W6 28.0(3) . . ?
O610 K6 W6 31.3(2) . . ?
W10 K6 W6 63.10(7) . . ?
O8W K6 W12 80.8(4) . 2_767 ?
O10T K6 W12 86.2(3) 2_767 2_767 ?
O910 K6 W12 152.5(3) . 2_767 ?
O10T K6 W12 99.0(3) . 2_767 ?
O10A K6 W12 29.7(3) 2_767 2_767 ?
O12T K6 W12 27.6(3) 2_767 2_767 ?
O56 K6 W12 139.8(3) . 2_767 ?
O6S K6 W12 91.8(3) . 2_767 ?
O610 K6 W12 127.2(3) . 2_767 ?
W10 K6 W12 126.16(13) . 2_767 ?
W6 K6 W12 119.20(13) . 2_767 ?
Co6 K7 O3WC 114.7(10) . . ?
Co6 K7 O2P3 119.1(10) . . ?
O3WC K7 O2P3 108.9(5) . . ?
Co6 K7 O3P4 49.0(9) . . ?
O3WC K7 O3P4 146.3(6) . . ?
O2P3 K7 O3P4 71.1(5) . . ?
Co6 K7 K7A 98.0(9) . . ?
O3WC K7 K7A 125.3(5) . . ?
O2P3 K7 K7A 89.0(5) . . ?
O3P4 K7 K7A 88.3(4) . . ?
Co6 K7 O15W 175.6(12) . . ?
O3WC K7 O15W 61.6(8) . . ?
O2P3 K7 O15W 65.1(8) . . ?
O3P4 K7 O15W 135.4(9) . . ?
K7A K7 O15W 82.9(8) . . ?
Co6 K7 O15C 123.2(9) . . ?
O3WC K7 O15C 59.8(4) . . ?
O2P3 K7 O15C 53.0(4) . . ?
O3P4 K7 O15C 101.6(5) . . ?
K7A K7 O15C 133.0(6) . . ?
O15W K7 O15C 57.9(8) . . ?
Co6 K7 O19T 36.8(9) . . ?
O3WC K7 O19T 96.0(5) . . ?
O2P3 K7 O19T 100.5(5) . . ?
O3P4 K7 O19T 52.5(4) . . ?
K7A K7 O19T 132.0(5) . . ?
O15W K7 O19T 143.6(8) . . ?
O15C K7 O19T 86.4(4) . . ?
Co6 K7 O15A 80.0(9) . . ?
O3WC K7 O15A 97.6(5) . . ?
O2P3 K7 O15A 53.4(4) . . ?
O3P4 K7 O15A 54.1(4) . . ?
K7A K7 O15A 131.7(5) . . ?
O15W K7 O15A 102.6(8) . . ?
O15C K7 O15A 49.2(4) . . ?
O19T K7 O15A 49.1(4) . . ?
Co6 K7 Co5 64.4(10) . . ?
O3WC K7 Co5 141.2(7) . . ?
O2P3 K7 Co5 103.3(6) . . ?
O3P4 K7 Co5 65.4(6) . . ?
K7A K7 Co5 33.7(5) . . ?
O15W K7 Co5 116.6(9) . . ?
O15C K7 Co5 156.4(7) . . ?
O19T K7 Co5 98.9(6) . . ?
O15A K7 Co5 119.1(6) . . ?
Co6 K7 W19 50.4(8) . . ?
O3WC K7 W19 112.0(4) . . ?
O2P3 K7 W19 75.2(3) . . ?
O3P4 K7 W19 34.4(3) . . ?
K7A K7 W19 122.6(4) . . ?
O15W K7 W19 132.5(8) . . ?
O15C K7 W19 77.9(3) . . ?
O19T K7 W19 26.7(3) . . ?
O15A K7 W19 30.0(2) . . ?
Co5 K7 W19 96.6(5) . . ?
Co6 K7 W15 109.6(9) . . ?
O3WC K7 W15 86.4(4) . . ?
O2P3 K7 W15 34.4(3) . . ?
O3P4 K7 W15 75.8(4) . . ?
K7A K7 W15 123.4(5) . . ?
O15W K7 W15 73.2(7) . . ?
O15C K7 W15 27.1(3) . . ?
O19T K7 W15 77.3(3) . . ?
O15A K7 W15 29.6(2) . . ?
Co5 K7 W15 131.8(6) . . ?
W19 K7 W15 59.29(16) . . ?
Co5 K7A O5CW 119.4(10) . . ?
Co5 K7A K7 93.8(9) . . ?
O5CW K7A K7 126.0(5) . . ?
Co5 K7A O2P4 47.0(9) . . ?
O5CW K7A O2P4 149.5(6) . . ?
K7 K7A O2P4 84.5(4) . . ?
Co5 K7A O4P3 116.0(9) . . ?
O5CW K7A O4P3 112.2(6) . . ?
K7 K7A O4P3 84.0(5) . . ?
O2P4 K7A O4P3 69.3(4) . . ?
Co5 K7A O11W 171.3(11) . . ?
O5CW K7A O11W 66.4(6) . . ?
K7 K7A O11W 77.5(6) . . ?
O2P4 K7A O11W 131.5(7) . . ?
O4P3 K7A O11W 64.3(6) . . ?
Co5 K7A O22S 38.1(9) . . ?
O5CW K7A O22S 98.8(5) . . ?
K7 K7A O22S 129.2(5) . . ?
O2P4 K7A O22S 52.9(4) . . ?
O4P3 K7A O22S 101.7(5) . . ?
O11W K7A O22S 150.3(7) . . ?
Co5 K7A O18C 127.4(10) . . ?
O5CW K7A O18C 62.4(5) . . ?
K7 K7A O18C 129.4(5) . . ?
O2P4 K7A O18C 102.1(5) . . ?
O4P3 K7A O18C 53.9(4) . . ?
O11W K7A O18C 60.5(6) . . ?
O22S K7A O18C 89.9(5) . . ?
Co5 K7A O18A 81.4(9) . . ?
O5CW K7A O18A 100.5(5) . . ?
K7 K7A O18A 127.4(5) . . ?
O2P4 K7A O18A 54.4(4) . . ?
O4P3 K7A O18A 53.6(4) . . ?
O11W K7A O18A 104.4(7) . . ?
O22S K7A O18A 51.1(4) . . ?
O18C K7A O18A 50.0(4) . . ?
Co5 K7A Co6 60.9(9) . . ?
O5CW K7A Co6 139.8(7) . . ?
K7 K7A Co6 33.0(5) . . ?
O2P4 K7A Co6 64.2(6) . . ?
O4P3 K7A Co6 100.0(6) . . ?
O11W K7A Co6 110.4(7) . . ?
O22S K7A Co6 97.5(6) . . ?
O18C K7A Co6 153.9(6) . . ?
O18A K7A Co6 118.2(6) . . ?
Co5 K7A W22 51.0(9) . . ?
O5CW K7A W22 114.2(5) . . ?
K7 K7A W22 119.8(3) . . ?
O2P4 K7A W22 35.3(3) . . ?
O4P3 K7A W22 75.4(3) . . ?
O11W K7A W22 134.4(6) . . ?
O22S K7A W22 27.0(3) . . ?
O18C K7A W22 79.1(3) . . ?
O18A K7A W22 30.4(3) . . ?
Co6 K7A W22 96.3(5) . . ?
Co5 K7A W18 110.8(9) . . ?
O5CW K7A W18 89.0(4) . . ?
K7 K7A W18 119.3(4) . . ?
O2P4 K7A W18 75.8(4) . . ?
O4P3 K7A W18 35.3(3) . . ?
O11W K7A W18 74.7(6) . . ?
O22S K7A W18 79.6(4) . . ?
O18C K7A W18 27.2(3) . . ?
O18A K7A W18 29.7(3) . . ?
Co6 K7A W18 130.1(5) . . ?
W22 K7A W18 59.91(16) . . ?
O1W K8 O7W 120.6(12) . . ?
O1W K8 O17T 48.6(5) . 2_768 ?
O7W K8 O17T 75.7(10) . 2_768 ?
O1W K8 O13D 108.5(7) . . ?
O7W K8 O13D 128.3(11) . . ?
O17T K8 O13D 137.5(6) 2_768 . ?
O1W K8 O13B 131.3(7) . . ?
O7W K8 O13B 99.1(10) . . ?
O17T K8 O13B 168.8(7) 2_768 . ?
O13D K8 O13B 53.4(4) . . ?
O1W K8 O14A 166.6(8) . . ?
O7W K8 O14A 66.4(10) . . ?
O17T K8 O14A 130.7(6) 2_768 . ?
O13D K8 O14A 62.3(4) . . ?
O13B K8 O14A 52.8(4) . . ?
O1W K8 O16B 115.1(7) . . ?
O7W K8 O16B 89.7(10) . . ?
O17T K8 O16B 99.6(5) 2_768 . ?
O13D K8 O16B 53.4(4) . . ?
O13B K8 O16B 90.2(5) . . ?
O14A K8 O16B 51.9(4) . . ?
O1W K8 W13 113.6(6) . . ?
O7W K8 W13 124.4(10) . . ?
O17T K8 W13 159.5(6) 2_768 . ?
O13D K8 W13 28.4(3) . . ?
O13B K8 W13 28.8(3) . . ?
O14A K8 W13 63.6(3) . . ?
O16B K8 W13 78.0(4) . . ?
O1W K8 W16 104.2(6) . . ?
O7W K8 W16 117.0(10) . . ?
O17T K8 W16 113.1(5) 2_768 . ?
O13D K8 W16 28.4(3) . . ?
O13B K8 W16 78.1(4) . . ?
O14A K8 W16 62.9(3) . . ?
O16B K8 W16 28.6(3) . . ?
W13 K8 W16 56.45(18) . . ?
O1W K8 W14 159.8(7) . . ?
O7W K8 W14 74.4(10) . . ?
O17T K8 W14 149.7(6) 2_768 . ?
O13D K8 W14 63.3(3) . . ?
O13B K8 W14 28.6(3) . . ?
O14A K8 W14 27.3(2) . . ?
O16B K8 W14 76.0(4) . . ?
W13 K8 W14 49.99(15) . . ?
W16 K8 W14 77.3(2) . . ?
O1W K8 W17 140.7(6) . . ?
O7W K8 W17 68.7(10) . . ?
O17T K8 W17 109.4(5) 2_768 . ?
O13D K8 W17 63.1(3) . . ?
O13B K8 W17 77.1(4) . . ?
O14A K8 W17 27.6(3) . . ?
O16B K8 W17 27.3(3) . . ?
W13 K8 W17 77.9(2) . . ?
W16 K8 W17 49.02(16) . . ?
W14 K8 W17 54.69(17) . . ?
O9W K9 O3T 128.6(7) . . ?
O9W K9 O15T 69.6(6) . 2_657 ?
O3T K9 O15T 69.0(5) . 2_657 ?
O9W K9 O13 171.2(7) . . ?
O3T K9 O13 56.5(4) . . ?
O15T K9 O13 118.6(5) 2_657 . ?
O9W K9 O1T 118.0(6) . . ?
O3T K9 O1T 109.1(5) . . ?
O15T K9 O1T 166.8(7) 2_657 . ?
O13 K9 O1T 54.6(4) . . ?
O9W K9 W3 153.4(7) . . ?
O3T K9 W3 25.3(3) . . ?
O15T K9 W3 91.4(4) 2_657 . ?
O13 K9 W3 31.2(3) . . ?
O1T K9 W3 84.6(4) . . ?
O9W K9 W1 143.8(6) . . ?
O3T K9 W1 83.4(4) . . ?
O15T K9 W1 146.3(5) 2_657 . ?
O13 K9 W1 28.4(3) . . ?
O1T K9 W1 26.3(3) . . ?
W3 K9 W1 58.49(16) . . ?
P1 O1P1 W1 127.1(7) . . ?
P1 O1P1 W2 124.1(7) . . ?
W1 O1P1 W2 94.5(4) . . ?
P1 O1P1 K3 96.4(5) . . ?
W1 O1P1 K3 86.4(4) . . ?
W2 O1P1 K3 124.9(5) . . ?
P1 O1P1 K3A 94.3(5) . . ?
W1 O1P1 K3A 125.5(5) . . ?
W2 O1P1 K3A 86.6(4) . . ?
K3 O1P1 K3A 51.4(3) . . ?
P1 O2P1 W5 127.7(7) . . ?
P1 O2P1 W4 125.5(8) . . ?
W5 O2P1 W4 95.2(5) . . ?
P1 O3P1 W3 135.5(7) . . ?
P1 O3P1 Co4 123.0(9) . . ?
W3 O3P1 Co4 89.7(8) . . ?
P1 O3P1 K5A 126.6(7) . . ?
W3 O3P1 K5A 97.9(5) . . ?
Co4 O3P1 K5A 41.2(7) . . ?
P1 O3P1 K3 96.8(6) . . ?
W3 O3P1 K3 88.2(4) . . ?
Co4 O3P1 K3 42.6(7) . . ?
K5A O3P1 K3 83.4(4) . . ?
P1 O4P1 W6 135.1(7) . . ?
P1 O4P1 K5 129.6(7) . . ?
W6 O4P1 K5 95.2(5) . . ?
P1 O4P1 K3A 97.7(6) . . ?
W6 O4P1 K3A 87.4(4) . . ?
K5 O4P1 K3A 83.6(4) . . ?
P2 O1P2 W9 126.5(7) . . ?
P2 O1P2 W8 125.9(7) . . ?
W9 O1P2 W8 94.8(4) . . ?
P2 O2P2 W10 132.3(7) . . ?
P2 O2P2 K5 131.7(7) . . ?
W10 O2P2 K5 96.0(5) . . ?
P2 O2P2 K2A 96.7(6) . . ?
W10 O2P2 K2A 86.9(4) . . ?
K5 O2P2 K2A 85.8(4) . . ?
P2 O3P2 W12 127.1(7) . . ?
P2 O3P2 W11 123.7(7) . . ?
W12 O3P2 W11 93.4(5) . . ?
P2 O3P2 K2 93.3(6) . . ?
W12 O3P2 K2 127.5(5) . . ?
W11 O3P2 K2 88.0(4) . . ?
P2 O3P2 K2A 95.1(6) . . ?
W12 O3P2 K2A 86.5(4) . . ?
W11 O3P2 K2A 128.5(5) . . ?
K2 O3P2 K2A 54.2(3) . . ?
P2 O4P2 W7 133.8(8) . . ?
P2 O4P2 K5A 127.1(7) . . ?
W7 O4P2 K5A 99.1(5) . . ?
P2 O4P2 K2 95.5(6) . . ?
W7 O4P2 K2 89.7(4) . . ?
K5A O4P2 K2 86.1(4) . . ?
P3 O1P3 W14 124.8(7) . . ?
P3 O1P3 W13 125.8(7) . . ?
W14 O1P3 W13 94.4(5) . . ?
P3 O1P3 K2A 91.9(6) . . ?
W14 O1P3 K2A 87.9(4) . . ?
W13 O1P3 K2A 129.0(5) . . ?
P3 O1P3 K2 92.7(6) . . ?
W14 O1P3 K2 129.2(5) . . ?
W13 O1P3 K2 87.3(4) . . ?
K2A O1P3 K2 54.5(3) . . ?
P3 O2P3 W15 133.9(8) . . ?
P3 O2P3 K7 126.4(7) . . ?
W15 O2P3 K7 99.7(5) . . ?
P3 O2P3 K2 95.9(6) . . ?
W15 O2P3 K2 88.2(4) . . ?
K7 O2P3 K2 84.7(4) . . ?
P3 O3P3 W16 125.4(7) . . ?
P3 O3P3 W17 125.9(7) . . ?
W16 O3P3 W17 95.5(5) . . ?
P3 O4P3 W18 134.9(8) . . ?
P3 O4P3 K7A 129.1(7) . . ?
W18 O4P3 K7A 96.0(5) . . ?
P3 O4P3 K2A 95.3(6) . . ?
W18 O4P3 K2A 88.0(4) . . ?
K7A O4P3 K2A 84.2(4) . . ?
P4 O1P4 W20 127.4(8) . . ?
P4 O1P4 W21 125.7(7) . . ?
W20 O1P4 W21 95.4(5) . . ?
P4 O2P4 Co5 124.1(11) . . ?
P4 O2P4 W22 133.6(7) . . ?
Co5 O2P4 W22 87.6(9) . . ?
P4 O2P4 K7A 130.0(7) . . ?
Co5 O2P4 K7A 44.2(8) . . ?
W22 O2P4 K7A 96.3(5) . . ?
P4 O2P4 K3 96.0(6) . 2_757 ?
Co5 O2P4 K3 41.3(8) . 2_757 ?
W22 O2P4 K3 87.6(4) . 2_757 ?
K7A O2P4 K3 85.0(4) . 2_757 ?
P4 O3P4 Co6 124.9(11) . . ?
P4 O3P4 W19 134.6(8) . . ?
Co6 O3P4 W19 86.7(9) . . ?
P4 O3P4 K7 126.8(8) . . ?
Co6 O3P4 K7 46.0(8) . . ?
W19 O3P4 K7 98.5(5) . . ?
P4 O3P4 K3A 98.0(6) . 2_757 ?
Co6 O3P4 K3A 39.6(8) . 2_757 ?
W19 O3P4 K3A 87.6(5) . 2_757 ?
K7 O3P4 K3A 84.7(5) . 2_757 ?
P4 O4P4 W23 125.8(7) . . ?
P4 O4P4 W24 125.5(7) . . ?
W23 O4P4 W24 94.3(4) . . ?
P4 O4P4 K3 96.9(6) . 2_757 ?
W23 O4P4 K3 124.0(5) . 2_757 ?
W24 O4P4 K3 85.7(4) . 2_757 ?
P4 O4P4 K3A 95.5(6) . 2_757 ?
W23 O4P4 K3A 86.2(4) . 2_757 ?
W24 O4P4 K3A 125.5(5) . 2_757 ?
K3 O4P4 K3A 51.8(3) 2_757 2_757 ?
W24 O1RT W1 140.0(7) 2_757 . ?
W24 O1RT K3 109.5(6) 2_757 . ?
W1 O1RT K3 109.5(6) . . ?
W1 O1T K9 100.7(6) . . ?
W23 O2T W2 139.2(6) 2_757 . ?
W23 O2T K3A 109.1(5) 2_757 . ?
W2 O2T K3A 110.1(5) . . ?
W2 O2S Co3 151.2(9) . 2_757 ?
Co1 O3WC K5A 111.7(6) . . ?
Co1 O3WC K7 107.9(6) . . ?
K5A O3WC K7 108.9(6) . . ?
W3 O3B Co4 107.1(9) . . ?
W3 O3B K3 110.5(6) . . ?
Co4 O3B K3 50.5(7) . . ?
W3 O3B K5A 97.9(6) . . ?
Co4 O3B K5A 35.0(7) . . ?
K3 O3B K5A 85.5(5) . . ?
W3 O3T K9 111.2(7) . . ?
Co2 O5CW K7A 106.6(7) . . ?
Co2 O5CW K5 106.5(6) . . ?
K7A O5CW K5 106.3(6) . . ?
W6 O6T K3A 111.1(6) . . ?
W6 O6T K5 96.7(6) . . ?
K3A O6T K5 86.4(5) . . ?
W6 O6S K6 97.1(6) . . ?
W7 O7C Co1 160.3(8) . . ?
W7 O7C K2 101.5(6) . . ?
Co1 O7C K2 96.9(5) . . ?
W7 O7C K5A 95.2(5) . . ?
Co1 O7C K5A 94.6(5) . . ?
K2 O7C K5A 79.9(4) . . ?
W10 O10T K6 110.0(6) . 2_767 ?
W10 O10T K6 99.0(5) . . ?
K6 O10T K6 112.8(4) 2_767 . ?
W10 O10C Co2 151.2(8) . . ?
W10 O10C K2A 101.7(6) . . ?
Co2 O10C K2A 101.3(5) . . ?
W10 O10C K5 97.3(6) . . ?
Co2 O10C K5 101.8(5) . . ?
K2A O10C K5 84.6(5) . . ?
W12 O10A W10 153.2(8) . . ?
W12 O10A K6 99.9(5) . 2_767 ?
W10 O10A K6 97.8(5) . 2_767 ?
W12 O10A K2A 92.7(5) . . ?
W10 O10A K2A 88.6(5) . . ?
K6 O10A K2A 135.2(5) 2_767 . ?
W13 O11B W11 152.1(7) . . ?
W13 O11B K2 103.4(5) . . ?
W11 O11B K2 103.1(5) . . ?
W11 O11A W12 119.3(7) . . ?
W12 O12B W14 151.3(8) . . ?
W12 O12B K2A 103.3(6) . . ?
W14 O12B K2A 102.8(5) . . ?
W12 O12T K6 101.6(6) . 2_767 ?
W2 O12 W1 119.8(7) . . ?
W13 O13D W16 147.6(7) . . ?
W13 O13D K8 104.6(6) . . ?
W16 O13D K8 105.8(6) . . ?
W1 O13 W3 152.7(7) . . ?
W1 O13 K9 101.1(5) . . ?
W3 O13 K9 96.3(5) . . ?
W1 O13 K3 93.4(5) . . ?
W3 O13 K3 91.9(4) . . ?
K9 O13 K3 128.8(5) . . ?
W13 O13A W15 153.7(7) . . ?
W13 O13A K2 93.1(4) . . ?
W15 O13A K2 89.2(4) . . ?
W13 O13B W14 118.8(7) . . ?
W13 O13B K8 101.0(6) . . ?
W14 O13B K8 103.1(6) . . ?
W14 O14A W17 147.8(7) . . ?
W14 O14A K8 104.2(5) . . ?
W17 O14A K8 106.1(5) . . ?
W1 O14 W4 147.9(7) . . ?
W14 O14D W18 151.9(8) . . ?
W14 O14D K2A 93.5(5) . . ?
W18 O14D K2A 88.8(5) . . ?
W15 O15C Co1 150.7(8) . . ?
W15 O15C K2 104.3(6) . . ?
Co1 O15C K2 101.0(5) . . ?
W15 O15C K7 99.5(6) . . ?
Co1 O15C K7 98.4(5) . . ?
K2 O15C K7 82.1(4) . . ?
W15 O15A W19 169.6(8) . . ?
W15 O15A K7 91.1(5) . . ?
W19 O15A K7 90.1(5) . . ?
W16 O15B W15 152.5(7) . . ?
W15 O15T K9 146.3(7) . 2_657 ?
W20 O16A W16 157.6(8) . . ?
W16 O16B W17 118.9(7) . . ?
W16 O16B K8 100.8(6) . . ?
W17 O16B K8 105.5(6) . . ?
W21 O17B W17 157.3(8) . . ?
W17 O17A W18 153.1(7) . . ?
W17 O17T K8 143.2(8) . 2_768 ?
W18 O18C Co2 153.4(8) . . ?
W18 O18C K2A 102.7(6) . . ?
Co2 O18C K2A 100.6(5) . . ?
W18 O18C K7A 98.5(5) . . ?
Co2 O18C K7A 97.2(5) . . ?
K2A O18C K7A 82.0(5) . . ?
W18 O18A W22 170.0(8) . . ?
W18 O18A K7A 92.6(5) . . ?
W22 O18A K7A 91.4(5) . . ?
W20 O19A W19 152.5(7) . . ?
W19 O19T Co6 106.9(12) . . ?
W19 O19T K3A 108.9(7) . 2_757 ?
Co6 O19T K3A 46.3(9) . 2_757 ?
W19 O19T K7 98.2(7) . . ?
Co6 O19T K7 38.6(9) . . ?
K3A O19T K7 85.0(5) 2_757 . ?
W23 O19B W19 152.8(8) . . ?
W23 O19B K3A 94.9(5) . 2_757 ?
W19 O19B K3A 92.2(5) . 2_757 ?
W23 O20A W20 144.6(6) . . ?
W23 O20A K1 96.7(5) . . ?
W20 O20A K1 98.8(4) . . ?
W21 O20B W20 121.5(7) . . ?
W20 O20T Co3 154.2(8) . 2_758 ?
W20 O20T K1 105.6(6) . . ?
Co3 O20T K1 100.1(5) 2_758 . ?
W24 O21A W21 146.5(8) . . ?
W21 O21B W22 152.6(8) . . ?
W24 O22A W22 154.0(8) . . ?
W24 O22A K3 93.3(5) . 2_757 ?
W22 O22A K3 92.4(5) . 2_757 ?
W22 O22S Co5 106.5(11) . . ?
W22 O22S K3 110.4(7) . 2_757 ?
Co5 O22S K3 49.1(9) . 2_757 ?
W22 O22S K7A 99.2(6) . . ?
Co5 O22S K7A 38.6(8) . . ?
K3 O22S K7A 87.5(5) 2_757 . ?
W23 O23A W24 120.2(6) . . ?
W23 O23B Co3 149.3(8) . . ?
W23 O23B K1 105.9(6) . . ?
Co3 O23B K1 104.4(5) . . ?
W2 O25 W5 145.9(7) . . ?
W2 O26 W6 152.1(7) . . ?
W2 O26 K3A 95.5(5) . . ?
W6 O26 K3A 90.8(4) . . ?
W4 O34 W3 152.4(7) . . ?
W3 O37 W7 170.2(7) . . ?
W3 O37 K5A 91.1(5) . . ?
W7 O37 K5A 92.9(5) . . ?
W5 O45 W4 120.7(6) . . ?
W8 O48 W4 158.6(7) . . ?
W5 O56 W6 153.3(8) . . ?
W5 O56 K6 115.3(6) . . ?
W6 O56 K6 91.3(4) . . ?
W5 O59 W9 156.0(7) . . ?
W8 O78 W7 152.7(7) . . ?
W8 O89 W9 121.5(6) . . ?
W10 O610 W6 173.0(7) . . ?
W10 O610 K6 87.2(4) . . ?
W6 O610 K6 90.2(4) . . ?
W10 O610 K5 90.6(5) . . ?
W6 O610 K5 91.6(5) . . ?
K6 O610 K5 176.0(5) . . ?
W11 O711 W7 152.1(7) . . ?
W11 O711 K2 94.1(5) . . ?
W7 O711 K2 91.5(4) . . ?
W11 O811 W8 148.8(7) . . ?
W9 O910 W10 151.5(7) . . ?
W9 O910 K6 116.2(5) . . ?
W10 O910 K6 91.6(4) . . ?
W9 O912 W12 147.4(7) . . ?
K2 O11W K7A 121.2(9) . . ?
K2 O11W K5 118.5(9) . . ?
K7A O11W K5 99.6(8) . . ?
K2A O15W K7 112.9(12) . . ?
K2A O15W K5A 119.6(13) . . ?
K7 O15W K5A 99.1(11) . . ?

loop_
_geom_bond_atom_site_label_1
_geom_bond_atom_site_label_2
_geom_bond_distance
_geom_bond_site_symmetry_2
_geom_bond_publ_flag
W1 O1T 1.736(15) . ?
W1 O13 1.870(12) . ?
W1 O14 1.917(12) . ?
W1 O12 1.944(13) . ?
W1 O1RT 1.954(13) . ?
W1 O1P1 2.272(13) . ?
W1 K3 3.831(8) . ?
W1 K9 3.854(11) . ?
W2 O2S 1.756(15) . ?
W2 O25 1.881(12) . ?
W2 O26 1.889(13) . ?
W2 O12 1.917(14) . ?
W2 O2T 1.978(12) . ?
W2 O1P1 2.276(12) . ?
W2 K3A 3.905(9) . ?
W3 O3T 1.740(14) . ?
W3 O3B 1.778(13) . ?
W3 O37 1.885(12) . ?
W3 O13 1.975(12) . ?
W3 O34 2.033(12) . ?
W3 O3P1 2.174(13) . ?
W3 Co4 3.07(2) . ?
W3 K9 3.794(11) . ?
W3 K5A 3.814(12) . ?
W3 K3 3.846(9) . ?
W4 O4T 1.703(15) . ?
W4 O34 1.858(12) . ?
W4 O48 1.920(13) . ?
W4 O14 1.948(13) . ?
W4 O45 1.950(13) . ?
W4 O2P1 2.290(13) . ?
W5 O5T 1.740(14) . ?
W5 O56 1.819(12) . ?
W5 O59 1.890(13) . ?
W5 O45 1.928(12) . ?
W5 O25 2.013(13) . ?
W5 O2P1 2.274(13) . ?
W5 K6 4.088(5) . ?
W6 O6T 1.728(13) . ?
W6 O6S 1.733(15) . ?
W6 O610 1.903(12) . ?
W6 O26 1.969(13) . ?
W6 O56 2.082(12) . ?
W6 O4P1 2.155(12) . ?
W6 K6 3.662(4) . ?
W6 K5 3.748(10) . ?
W6 K3A 3.815(9) . ?
W7 O7T 1.714(13) . ?
W7 O7C 1.778(13) . ?
W7 O37 1.905(12) . ?
W7 O711 1.954(13) . ?
W7 O78 2.080(12) . ?
W7 O4P2 2.193(13) . ?
W7 K2 3.637(7) . ?
W7 K5A 3.873(13) . ?
W8 O8T 1.754(15) . ?
W8 O78 1.808(12) . ?
W8 O48 1.916(13) . ?
W8 O89 1.927(13) . ?
W8 O811 1.962(12) . ?
W8 O1P2 2.301(12) . ?
W9 O9T 1.720(12) . ?
W9 O910 1.833(12) . ?
W9 O912 1.912(12) . ?
W9 O89 1.938(12) . ?
W9 O59 1.956(13) . ?
W9 O1P2 2.282(12) . ?
W9 K6 4.017(5) . ?
W10 O10T 1.744(13) . ?
W10 O10C 1.787(13) . ?
W10 O610 1.890(12) . ?
W10 O10A 1.973(13) . ?
W10 O910 2.065(11) . ?
W10 O2P2 2.188(12) . ?
W10 K6 3.572(4) . ?
W10 K2A 3.584(9) . ?
W10 K5 3.713(12) . ?
W10 K6 3.721(5) 2_767 ?
W11 O11T 1.717(13) . ?
W11 O811 1.897(12) . ?
W11 O711 1.906(13) . ?
W11 O11A 1.927(14) . ?
W11 O11B 1.955(12) . ?
W11 O3P2 2.321(12) . ?
W11 K2 3.682(8) . ?
W12 O12T 1.752(14) . ?
W12 O10A 1.867(13) . ?
W12 O12B 1.917(12) . ?
W12 O11A 1.950(13) . ?
W12 O912 1.964(12) . ?
W12 O3P2 2.275(13) . ?
W12 K2A 3.640(10) . ?
W12 K6 3.707(4) 2_767 ?
W13 O13T 1.737(14) . ?
W13 O13A 1.876(12) . ?
W13 O11B 1.917(12) . ?
W13 O13B 1.922(14) . ?
W13 O13D 1.923(12) . ?
W13 O1P3 2.287(13) . ?
W13 K2 3.662(8) . ?
W13 K8 3.918(12) . ?
W14 O14B 1.737(14) . ?
W14 O14D 1.872(13) . ?
W14 O14A 1.894(12) . ?
W14 O12B 1.940(13) . ?
W14 O13B 1.967(13) . ?
W14 O1P3 2.275(13) . ?
W14 K2A 3.644(11) . ?
W14 K8 4.001(12) . ?
W15 O15T 1.722(13) . ?
W15 O15C 1.772(14) . ?
W15 O15A 1.896(12) . ?
W15 O13A 1.966(11) . ?
W15 O15B 2.062(13) . ?
W15 O2P3 2.201(13) . ?
W15 K2 3.602(7) . ?
W15 K7 3.840(12) . ?
W16 O16T 1.734(14) . ?
W16 O15B 1.819(13) . ?
W16 O16B 1.940(15) . ?
W16 O16A 1.952(12) . ?
W16 O13D 1.967(12) . ?
W16 O3P3 2.267(13) . ?
W16 K8 3.979(14) . ?
W17 O17T 1.746(16) . ?
W17 O17A 1.800(13) . ?
W17 O17B 1.933(13) . ?
W17 O16B 1.959(14) . ?
W17 O14A 1.986(12) . ?
W17 O3P3 2.269(14) . ?
W17 K8 4.111(14) . ?
W18 O18T 1.731(15) . ?
W18 O18C 1.755(13) . ?
W18 O18A 1.882(13) . ?
W18 O14D 1.984(13) . ?
W18 O17A 2.078(13) . ?
W18 O4P3 2.204(13) . ?
W18 K2A 3.574(10) . ?
W18 K7A 3.795(12) . ?
W19 O19T 1.731(15) . ?
W19 O19S 1.760(15) . ?
W19 O15A 1.908(12) . ?
W19 O19B 1.978(12) . ?
W19 O19A 2.068(13) . ?
W19 O3P4 2.179(14) . ?
W19 Co6 2.97(3) . ?
W19 K7 3.818(9) . ?
W19 K3A 3.832(9) 2_757 ?
W20 O20T 1.774(13) . ?
W20 O19A 1.825(13) . ?
W20 O16A 1.897(13) . ?
W20 O20B 1.930(13) . ?
W20 O20A 2.003(12) . ?
W20 O1P4 2.258(13) . ?
W20 K1 3.7467(8) . ?
W21 O21T 1.733(16) . ?
W21 O21B 1.815(13) . ?
W21 O17B 1.900(13) . ?
W21 O20B 1.928(13) . ?
W21 O21A 1.967(14) . ?
W21 O1P4 2.294(13) . ?
W22 O22T 1.726(17) . ?
W22 O22S 1.736(16) . ?
W22 O18A 1.915(13) . ?
W22 O22A 1.978(13) . ?
W22 O21B 2.071(14) . ?
W22 O2P4 2.199(13) . ?
W22 Co5 2.96(3) . ?
W22 K7A 3.779(10) . ?
W22 K3 3.865(9) 2_757 ?
W23 O23B 1.770(13) . ?
W23 O19B 1.877(13) . ?
W23 O20A 1.921(12) . ?
W23 O23A 1.926(12) . ?
W23 O2T 1.937(12) 2_757 ?
W23 O4P4 2.257(13) . ?
W23 K1 3.6392(8) . ?
W23 K3A 3.852(9) 2_757 ?
W24 O24T 1.719(14) . ?
W24 O22A 1.862(14) . ?
W24 O21A 1.915(14) . ?
W24 O23A 1.935(12) . ?
W24 O1RT 1.951(14) 2_757 ?
W24 O4P4 2.310(12) . ?
W24 K3 3.829(8) 2_757 ?
P1 O3P1 1.509(13) . ?
P1 O4P1 1.509(13) . ?
P1 O2P1 1.552(13) . ?
P1 O1P1 1.553(13) . ?
P1 K3 3.738(10) . ?
P1 K3A 3.761(10) . ?
P2 O4P2 1.511(14) . ?
P2 O2P2 1.533(13) . ?
P2 O1P2 1.535(12) . ?
P2 O3P2 1.562(13) . ?
P2 K2 3.408(8) . ?
P2 K2A 3.488(11) . ?
P3 O4P3 1.500(13) . ?
P3 O2P3 1.511(14) . ?
P3 O3P3 1.566(14) . ?
P3 O1P3 1.583(13) . ?
P3 K2A 3.377(11) . ?
P3 K2 3.427(8) . ?
P4 O3P4 1.495(14) . ?
P4 O2P4 1.520(13) . ?
P4 O4P4 1.554(13) . ?
P4 O1P4 1.555(14) . ?
P4 K3 3.749(10) 2_757 ?
P4 K3A 3.757(10) 2_757 ?
Co1 O15C 2.038(14) . ?
Co1 O7C 2.065(13) . ?
Co1 O2WC 2.066(14) . ?
Co1 O3WC 2.107(15) . ?
Co1 O4WC 2.127(14) . ?
Co1 O5WC 2.156(16) . ?
Co1 K2 3.706(8) . ?
Co1 K7 3.973(11) . ?
Co1 K5A 4.014(12) . ?
Co2 O10C 2.027(13) . ?
Co2 O7WC 2.04(2) . ?
Co2 O24C 2.06(2) . ?
Co2 O18C 2.069(13) . ?
Co2 O1WC 2.129(16) . ?
Co2 O5CW 2.159(17) . ?
Co2 K2A 3.734(10) . ?
Co2 K7A 3.949(10) . ?
Co2 K5 3.980(12) . ?
Co3 O2W 1.982(19) . ?
Co3 O3W 2.03(2) . ?
Co3 O23B 2.076(14) . ?
Co3 O20T 2.083(13) 2_758 ?
Co3 O2S 2.092(16) 2_757 ?
Co3 O4W 2.120(19) . ?
Co3 K1 3.819(3) . ?
Co4 K5A 1.88(3) . ?
Co4 O3B 2.04(3) . ?
Co4 O3P1 2.18(3) . ?
Co4 K3 2.21(2) . ?
Co4 K5 3.63(3) . ?
Co4 K3A 3.69(2) . ?
Co5 O22S 1.96(3) . ?
Co5 K7A 1.98(3) . ?
Co5 O2P4 2.08(3) . ?
Co5 K3 2.19(3) 2_757 ?
Co5 K7 3.56(3) . ?
Co5 K3A 3.71(3) 2_757 ?
Co6 O19T 1.96(3) . ?
Co6 K7 2.04(3) . ?
Co6 K3A 2.10(3) 2_757 ?
Co6 O3P4 2.14(3) . ?
Co6 K7A 3.72(3) . ?
Co6 K3 3.73(3) 2_757 ?
K1 O24W 2.61(5) . ?
K1 O24W 2.61(5) 2_758 ?
K1 O23B 2.731(13) . ?
K1 O23B 2.731(13) 2_758 ?
K1 O20T 2.857(13) 2_758 ?
K1 O20T 2.857(13) . ?
K1 O20A 2.874(12) . ?
K1 O20A 2.874(12) 2_758 ?
K1 W23 3.6392(8) 2_758 ?
K1 W20 3.7466(8) 2_758 ?
K2 O11W 2.65(3) . ?
K2 K2A 2.701(12) . ?
K2 O11B 2.708(15) . ?
K2 O15C 2.730(15) . ?
K2 O7C 2.837(16) . ?
K2 O4P2 2.913(14) . ?
K2 O2P3 2.924(14) . ?
K2 O3P2 2.941(14) . ?
K2 O1P3 2.968(15) . ?
K2 O711 3.017(14) . ?
K2 O13A 3.046(14) . ?
K2A O15W 2.66(4) . ?
K2A O12B 2.684(17) . ?
K2A O18C 2.750(16) . ?
K2A O10C 2.764(17) . ?
K2A O4P3 2.891(15) . ?
K2A O1P3 2.930(16) . ?
K2A O2P2 2.960(15) . ?
K2A O3P2 2.983(15) . ?
K2A O14D 3.015(18) . ?
K2A O10A 3.038(16) . ?
K3 Co5 2.19(3) 2_757 ?
K3 O5W 2.31(2) . ?
K3 O1RT 2.707(15) . ?
K3 K3A 2.840(13) . ?
K3 O3B 2.844(16) . ?
K3 O22S 2.900(18) 2_757 ?
K3 O4P4 3.230(15) 2_757 ?
K3 O1P1 3.231(15) . ?
K3 O13 3.236(14) . ?
K3 O22A 3.240(17) 2_757 ?
K3 O3P1 3.244(15) . ?
K3A Co6 2.10(3) 2_757 ?
K3A O2T 2.756(15) . ?
K3A O6T 2.835(17) . ?
K3A O19T 2.904(17) 2_757 ?
K3A O19B 3.207(16) 2_757 ?
K3A O26 3.240(15) . ?
K3A O3P4 3.246(16) 2_757 ?
K3A O4P1 3.247(15) . ?
K3A O4P4 3.274(16) 2_757 ?
K3A O1P1 3.310(15) . ?
K5 O2P2 2.778(16) . ?
K5 O5CW 2.784(19) . ?
K5 O4P1 2.876(15) . ?
K5 K5A 2.896(18) . ?
K5 O11W 2.92(3) . ?
K5 O10C 3.034(19) . ?
K5 O6T 3.131(17) . ?
K5 O610 3.176(16) . ?
K5A O3WC 2.726(18) . ?
K5A O3P1 2.850(16) . ?
K5A O4P2 2.865(19) . ?
K5A O15W 2.95(4) . ?
K5A O3B 3.14(2) . ?
K5A O37 3.279(17) . ?
K5A O7C 3.282(18) . ?
K6 O8W 2.720(17) . ?
K6 O10T 2.744(14) 2_767 ?
K6 O910 2.856(13) . ?
K6 O10T 2.857(13) . ?
K6 O10A 2.897(14) 2_767 ?
K6 O12T 2.933(14) 2_767 ?
K6 O56 2.966(14) . ?
K6 O6S 3.019(15) . ?
K6 O610 3.123(12) . ?
K6 W12 3.707(4) 2_767 ?
K7 O3WC 2.784(18) . ?
K7 O2P3 2.799(18) . ?
K7 O3P4 2.829(16) . ?
K7 K7A 2.834(15) . ?
K7 O15W 2.94(4) . ?
K7 O15C 3.126(17) . ?
K7 O19T 3.164(18) . ?
K7 O15A 3.302(16) . ?
K7A O5CW 2.746(18) . ?
K7A O2P4 2.840(15) . ?
K7A O4P3 2.869(18) . ?
K7A O11W 2.88(3) . ?
K7A O22S 3.089(18) . ?
K7A O18C 3.115(18) . ?
K7A O18A 3.212(18) . ?
K8 O1W 2.057(18) . ?
K8 O7W 2.56(5) . ?
K8 O17T 2.83(2) 2_768 ?
K8 O13D 2.964(19) . ?
K8 O13B 3.068(17) . ?
K8 O14A 3.090(18) . ?
K8 O16B 3.129(19) . ?
K9 O9W 2.77(3) . ?
K9 O3T 2.799(18) . ?
K9 O15T 2.808(17) 2_657 ?
K9 O13 3.029(17) . ?
K9 O1T 3.134(18) . ?
O2P4 K3 3.272(15) 2_757 ?
O3P4 K3A 3.246(16) 2_757 ?
O4P4 K3 3.230(15) 2_757 ?
O4P4 K3A 3.273(16) 2_757 ?
O1RT W24 1.950(14) 2_757 ?
O2T W23 1.937(12) 2_757 ?
O2S Co3 2.092(15) 2_757 ?
O10T K6 2.744(14) 2_767 ?
O10A K6 2.897(14) 2_767 ?
O12T K6 2.933(14) 2_767 ?
O15T K9 2.808(18) 2_657 ?
O17T K8 2.83(2) 2_768 ?
O19T K3A 2.904(17) 2_757 ?
O19B K3A 3.207(16) 2_757 ?
O20T Co3 2.083(13) 2_758 ?
O22A K3 3.240(17) 2_757 ?
O22S K3 2.900(18) 2_757 ?
